data_7103492
loop_
_publ_author_name
'Sun, Qing-Fu'
'Lee, Terence Kwok-Ming'
'Li, Pei-Zhou'
'Yao, Liao-Yuan'
'Huang, Jing-Jing'
'Huang, Jing'
'Yu, Shu-Yan'
'Li, Yi-Zhi'
'Cheng, Eddie Chung-Chin'
'Yam, Vivian Wing-Wah'

_publ_section_title
;
 Self-assembly of a neutral luminescent Au(12) cluster with D(2)
 symmetry.
;
_journal_issue 43
_journal_name_full 'Chemical communications (Cambridge, England)'
_journal_page_first 5514
_journal_page_last 5516
_journal_paper_doi 10.1039/b808646j
_journal_year 2008
_chemical_formula_sum 'C189 H185 Au12 Cl9 N12 O13 S24'
_chemical_formula_weight 6284.58
_chemical_name_systematic
;
?
;
_space_group_IT_number 2
_symmetry_cell_setting triclinic
_symmetry_space_group_name_Hall '-P 1'
_symmetry_space_group_name_H-M 'P -1'
_atom_sites_solution_hydrogens geom
_atom_sites_solution_primary direct
_atom_sites_solution_secondary difmap
_audit_creation_method SHELXL-97
_cell_angle_alpha 84.629(2)
_cell_angle_beta 82.1110(18)
_cell_angle_gamma 88.706(2)
_cell_formula_units_Z 2
_cell_length_a 18.3910(9)
_cell_length_b 21.5894(11)
_cell_length_c 28.2586(14)
_cell_measurement_temperature 291(2)
_cell_volume 11064.6(10)
_computing_cell_refinement SMART
_computing_data_collection 'SMART (Bruker, 2000)'
_computing_data_reduction 'SAINT (Bruker, 2000)'
_computing_molecular_graphics SHELXTL
_computing_publication_material SHELXTL
_computing_structure_refinement SHELXTL
_computing_structure_solution 'SHELXTL (Bruker, 2000)'
_diffrn_ambient_temperature 291(2)
_diffrn_measured_fraction_theta_full 0.986
_diffrn_measured_fraction_theta_max 0.986
_diffrn_measurement_device_type 'Bruker Smart Apex CCD'
_diffrn_measurement_method 'phi and omega scans'
_diffrn_radiation_monochromator graphite
_diffrn_radiation_source 'sealed tube'
_diffrn_radiation_type MoK\a
_diffrn_radiation_wavelength 0.71073
_diffrn_reflns_av_R_equivalents 0.0386
_diffrn_reflns_av_sigmaI/netI 0.0574
_diffrn_reflns_limit_h_max 22
_diffrn_reflns_limit_h_min -20
_diffrn_reflns_limit_k_max 26
_diffrn_reflns_limit_k_min -22
_diffrn_reflns_limit_l_max 27
_diffrn_reflns_limit_l_min -34
_diffrn_reflns_number 119200
_diffrn_reflns_theta_full 26.00
_diffrn_reflns_theta_max 26.00
_diffrn_reflns_theta_min 0.95
_exptl_absorpt_coefficient_mu 8.312
_exptl_absorpt_correction_T_max 0.29
_exptl_absorpt_correction_T_min 0.21
_exptl_absorpt_correction_type multi-scan
_exptl_absorpt_process_details 'SADABS; Bruker, 2000'
_exptl_crystal_density_diffrn 1.886
_exptl_crystal_density_method 'not measured'
_exptl_crystal_F_000 5984
_exptl_crystal_size_max 0.20
_exptl_crystal_size_mid 0.18
_exptl_crystal_size_min 0.15
_refine_diff_density_max 0.736
_refine_diff_density_min -1.563
_refine_diff_density_rms 0.146
_refine_ls_extinction_method none
_refine_ls_goodness_of_fit_ref 1.039
_refine_ls_hydrogen_treatment constr
_refine_ls_matrix_type fullcycle
_refine_ls_number_parameters 2395
_refine_ls_number_reflns 42914
_refine_ls_number_restraints 0
_refine_ls_restrained_S_all 1.039
_refine_ls_R_factor_all 0.0693
_refine_ls_R_factor_gt 0.0487
_refine_ls_shift/su_max 0.001
_refine_ls_shift/su_mean 0.000
_refine_ls_structure_factor_coef Fsqd
_refine_ls_weighting_details 'calc w=1/[\s^2^(Fo^2^)+(0.06P)^2^+1.99P] where P=(Fo^2^+2Fc^2^)/3'
_refine_ls_weighting_scheme calc
_refine_ls_wR_factor_gt 0.1069
_refine_ls_wR_factor_ref 0.1115
_reflns_number_gt 31025
_reflns_number_total 42914
_reflns_threshold_expression >2sigma(I)
_cod_data_source_file b808646j.txt
_cod_data_source_block 12
_cod_depositor_comments
;
The following automatic conversions were performed:
'_symmetry_cell_setting' value 'Triclinic' changed to 'triclinic'
according to '/home/saulius/struct/CIF-dictionaries/cif_core.dic'
dictionary named 'cif_core.dic' version 2.4.1 from 2010-06-29.

Automatic conversion script
Id: cif_fix_enum 1527 2010-12-29 10:47:43Z saulius 
;
_cod_original_sg_symbol_H-M 'P-1 '
_cod_database_code 7103492

loop_
_symmetry_equiv_pos_as_xyz
'x, y, z'
'-x, -y, -z'

loop_
_atom_site_label
_atom_site_type_symbol
_atom_site_fract_x
_atom_site_fract_y
_atom_site_fract_z
_atom_site_U_iso_or_equiv
_atom_site_adp_type
_atom_site_occupancy
_atom_site_symmetry_multiplicity
_atom_site_calc_flag
_atom_site_refinement_flags
_atom_site_disorder_assembly
_atom_site_disorder_group
Au1 Au 0.671935(17) 0.621930(14) 1.002558(11) 0.04901(7) Uani 1 1 d . . .
Au2 Au 0.644246(17) 0.723263(14) 0.927821(11) 0.05050(7) Uani 1 1 d . . .
Au3 Au 0.688980(17) 0.770377(14) 0.828737(11) 0.04887(7) Uani 1 1 d . . .
Au4 Au 0.615767(16) 0.850098(13) 0.758614(11) 0.04495(7) Uani 1 1 d . . .
Au5 Au 0.722488(16) 0.800326(13) 0.684540(10) 0.04357(7) Uani 1 1 d . . .
Au6 Au 0.798604(16) 0.828222(13) 0.588114(10) 0.04619(7) Uani 1 1 d . . .
Au7 Au 0.897506(16) 0.836860(13) 0.495616(10) 0.04606(7) Uani 1 1 d . . .
Au8 Au 0.959717(17) 0.742770(14) 0.572255(11) 0.04942(7) Uani 1 1 d . . .
Au9 Au 0.915268(18) 0.714688(14) 0.676379(11) 0.05171(8) Uani 1 1 d . . .
Au10 Au 0.965313(16) 0.608011(14) 0.739477(11) 0.04814(7) Uani 1 1 d . . .
Au11 Au 0.831989(17) 0.627714(15) 0.805398(11) 0.05178(8) Uani 1 1 d . . .
Au12 Au 0.774526(17) 0.610472(15) 0.906929(11) 0.04930(7) Uani 1 1 d . . .
C1 C 0.3373(4) 0.5949(3) 1.0181(3) 0.0506(18) Uani 1 1 d . . .
C2 C 0.3449(4) 0.6536(3) 1.0335(2) 0.0450(16) Uani 1 1 d . . .
H2A H 0.3909 0.6719 1.0294 0.054 Uiso 1 1 calc R . .
C3 C 0.2839(3) 0.6847(3) 1.0550(2) 0.0366(15) Uani 1 1 d . . .
H3A H 0.2885 0.7243 1.0646 0.044 Uiso 1 1 calc R . .
C4 C 0.2155(4) 0.6557(3) 1.0620(3) 0.0463(17) Uani 1 1 d . . .
H4A H 0.1745 0.6759 1.0767 0.056 Uiso 1 1 calc R . .
C5 C 0.2086(4) 0.5976(3) 1.0472(2) 0.0411(15) Uani 1 1 d . . .
H5A H 0.1629 0.5788 1.0520 0.049 Uiso 1 1 calc R . .
C6 C 0.2695(4) 0.5667(4) 1.0253(2) 0.0435(16) Uani 1 1 d . . .
H6A H 0.2645 0.5272 1.0155 0.052 Uiso 1 1 calc R . .
C7 C 0.2530(5) 0.3637(4) 0.8298(3) 0.057(2) Uani 1 1 d . . .
C8 C 0.2754(4) 0.3073(4) 0.8522(3) 0.0522(19) Uani 1 1 d . . .
H8A H 0.3138 0.3069 0.8704 0.063 Uiso 1 1 calc R . .
C9 C 0.2417(4) 0.2524(3) 0.8477(3) 0.0431(16) Uani 1 1 d . . .
H9A H 0.2573 0.2152 0.8628 0.052 Uiso 1 1 calc R . .
C10 C 0.1846(4) 0.2528(3) 0.8207(3) 0.0457(17) Uani 1 1 d . . .
H10A H 0.1613 0.2158 0.8180 0.055 Uiso 1 1 calc R . .
C11 C 0.1612(4) 0.3080(3) 0.7974(2) 0.0479(18) Uani 1 1 d . . .
H11A H 0.1229 0.3081 0.7791 0.057 Uiso 1 1 calc R . .
C12 C 0.1963(4) 0.3625(4) 0.8021(3) 0.0467(17) Uani 1 1 d . . .
H12A H 0.1815 0.3994 0.7863 0.056 Uiso 1 1 calc R . .
C13 C 0.7143(4) 0.3773(4) 0.7814(3) 0.054(2) Uani 1 1 d . . .
C14 C 0.7687(5) 0.3647(4) 0.8111(3) 0.056(2) Uani 1 1 d . . .
H14A H 0.7798 0.3937 0.8314 0.067 Uiso 1 1 calc R . .
C15 C 0.8065(4) 0.3072(4) 0.8098(3) 0.0502(18) Uani 1 1 d . . .
H15A H 0.8430 0.2979 0.8292 0.060 Uiso 1 1 calc R . .
C16 C 0.7890(5) 0.2644(4) 0.7792(3) 0.057(2) Uani 1 1 d . . .
H16A H 0.8137 0.2263 0.7783 0.068 Uiso 1 1 calc R . .
C17 C 0.7345(4) 0.2784(4) 0.7501(3) 0.055(2) Uani 1 1 d . . .
H17A H 0.7225 0.2496 0.7300 0.066 Uiso 1 1 calc R . .
C18 C 0.6986(5) 0.3348(4) 0.7510(3) 0.0535(19) Uani 1 1 d . . .
H18A H 0.6631 0.3443 0.7309 0.064 Uiso 1 1 calc R . .
C19 C 0.3921(4) 0.6472(4) 0.7635(3) 0.0535(19) Uani 1 1 d . . .
C20 C 0.3668(4) 0.6726(4) 0.8057(3) 0.0506(18) Uani 1 1 d . . .
H20A H 0.3964 0.6991 0.8186 0.061 Uiso 1 1 calc R . .
C21 C 0.2976(4) 0.6583(4) 0.8285(3) 0.054(2) Uani 1 1 d . . .
H21A H 0.2808 0.6751 0.8572 0.065 Uiso 1 1 calc R . .
C22 C 0.2525(5) 0.6196(4) 0.8098(3) 0.0554(19) Uani 1 1 d . . .
H22A H 0.2050 0.6117 0.8249 0.066 Uiso 1 1 calc R . .
C23 C 0.2788(4) 0.5923(3) 0.7676(3) 0.0480(18) Uani 1 1 d . . .
H23A H 0.2493 0.5653 0.7551 0.058 Uiso 1 1 calc R . .
C24 C 0.3495(4) 0.6057(3) 0.7445(3) 0.0441(16) Uani 1 1 d . . .
H24A H 0.3679 0.5873 0.7168 0.053 Uiso 1 1 calc R . .
C25 C 0.4131(4) 0.4374(4) 0.6681(3) 0.0512(18) Uani 1 1 d . . .
C26 C 0.3461(4) 0.4562(3) 0.6928(3) 0.0523(19) Uani 1 1 d . . .
H26A H 0.3358 0.4473 0.7259 0.063 Uiso 1 1 calc R . .
C27 C 0.2949(4) 0.4883(4) 0.6674(3) 0.0524(19) Uani 1 1 d . . .
H27A H 0.2504 0.5014 0.6833 0.063 Uiso 1 1 calc R . .
C28 C 0.3112(4) 0.5004(4) 0.6184(3) 0.0541(19) Uani 1 1 d . . .
H28A H 0.2774 0.5221 0.6013 0.065 Uiso 1 1 calc R . .
C29 C 0.3772(4) 0.4809(3) 0.5939(3) 0.0456(16) Uani 1 1 d . . .
H29A H 0.3869 0.4887 0.5607 0.055 Uiso 1 1 calc R . .
C30 C 0.4284(4) 0.4497(3) 0.6193(3) 0.0463(17) Uani 1 1 d . . .
H30A H 0.4731 0.4372 0.6033 0.056 Uiso 1 1 calc R . .
C31 C 0.8480(4) 0.4397(4) 0.6192(3) 0.0535(19) Uani 1 1 d . . .
C32 C 0.8315(4) 0.3764(3) 0.6173(3) 0.0475(17) Uani 1 1 d . . .
H32A H 0.7992 0.3558 0.6416 0.057 Uiso 1 1 calc R . .
C33 C 0.8636(4) 0.3460(4) 0.5796(3) 0.0541(19) Uani 1 1 d . . .
H33A H 0.8538 0.3041 0.5790 0.065 Uiso 1 1 calc R . .
C34 C 0.9100(5) 0.3756(4) 0.5427(3) 0.056(2) Uani 1 1 d . . .
H34A H 0.9309 0.3539 0.5172 0.067 Uiso 1 1 calc R . .
C35 C 0.9255(4) 0.4385(4) 0.5437(3) 0.055(2) Uani 1 1 d . . .
H35A H 0.9565 0.4591 0.5186 0.066 Uiso 1 1 calc R . .
C36 C 0.8950(4) 0.4699(4) 0.5816(3) 0.0531(19) Uani 1 1 d . . .
H36A H 0.9058 0.5116 0.5824 0.064 Uiso 1 1 calc R . .
C37 C 0.4786(4) 0.6860(3) 0.6037(2) 0.0453(17) Uani 1 1 d . . .
C38 C 0.4179(4) 0.6470(4) 0.6119(3) 0.0492(18) Uani 1 1 d . . .
H38A H 0.4238 0.6047 0.6204 0.059 Uiso 1 1 calc R . .
C39 C 0.3489(4) 0.6714(3) 0.6072(3) 0.0505(18) Uani 1 1 d . . .
H39A H 0.3086 0.6452 0.6117 0.061 Uiso 1 1 calc R . .
C40 C 0.3394(4) 0.7348(3) 0.5957(3) 0.0483(17) Uani 1 1 d . . .
H40A H 0.2927 0.7511 0.5932 0.058 Uiso 1 1 calc R . .
C41 C 0.4004(4) 0.7743(4) 0.5880(3) 0.056(2) Uani 1 1 d . . .
H41A H 0.3944 0.8167 0.5803 0.067 Uiso 1 1 calc R . .
C42 C 0.4705(4) 0.7488(4) 0.5920(3) 0.054(2) Uani 1 1 d . . .
H42A H 0.5114 0.7743 0.5868 0.065 Uiso 1 1 calc R . .
C43 C 0.6340(4) 0.3441(4) 0.5508(3) 0.0500(18) Uani 1 1 d . . .
C44 C 0.6425(4) 0.3202(4) 0.5974(3) 0.0522(18) Uani 1 1 d . . .
H44A H 0.6789 0.3356 0.6128 0.063 Uiso 1 1 calc R . .
C45 C 0.5963(4) 0.2732(4) 0.6207(3) 0.0497(18) Uani 1 1 d . . .
H45A H 0.6013 0.2570 0.6518 0.060 Uiso 1 1 calc R . .
C46 C 0.5425(4) 0.2508(3) 0.5964(3) 0.0479(17) Uani 1 1 d . . .
H46A H 0.5111 0.2197 0.6117 0.057 Uiso 1 1 calc R . .
C47 C 0.5352(4) 0.2743(3) 0.5501(3) 0.0442(16) Uani 1 1 d . . .
H47A H 0.4994 0.2587 0.5343 0.053 Uiso 1 1 calc R . .
C48 C 0.5813(4) 0.3212(3) 0.5274(3) 0.0477(17) Uani 1 1 d . . .
H48A H 0.5765 0.3372 0.4962 0.057 Uiso 1 1 calc R . .
C49 C 0.9197(4) 0.6405(3) 0.3642(3) 0.0455(16) Uani 1 1 d . . .
C50 C 0.8969(4) 0.5950(4) 0.3383(3) 0.0517(18) Uani 1 1 d . . .
H50A H 0.8513 0.5767 0.3477 0.062 Uiso 1 1 calc R . .
C51 C 0.9415(4) 0.5764(4) 0.2981(3) 0.0535(19) Uani 1 1 d . . .
H51A H 0.9258 0.5459 0.2808 0.064 Uiso 1 1 calc R . .
C52 C 1.0100(5) 0.6040(3) 0.2839(3) 0.0522(19) Uani 1 1 d . . .
H52A H 1.0398 0.5924 0.2568 0.063 Uiso 1 1 calc R . .
C53 C 1.0334(5) 0.6490(4) 0.3107(3) 0.057(2) Uani 1 1 d . . .
H53A H 1.0797 0.6664 0.3021 0.068 Uiso 1 1 calc R . .
C54 C 0.9875(4) 0.6679(4) 0.3503(3) 0.0504(18) Uani 1 1 d . . .
H54A H 1.0024 0.6990 0.3674 0.061 Uiso 1 1 calc R . .
C55 C 0.7930(4) 1.0014(3) 0.8941(3) 0.0490(18) Uani 1 1 d . . .
C56 C 0.7178(4) 1.0068(3) 0.8987(2) 0.0432(16) Uani 1 1 d . . .
H56A H 0.6892 0.9713 0.9056 0.052 Uiso 1 1 calc R . .
C57 C 0.6839(4) 1.0648(3) 0.8930(2) 0.0408(15) Uani 1 1 d . . .
H57A H 0.6330 1.0683 0.8954 0.049 Uiso 1 1 calc R . .
C58 C 0.7282(4) 1.1181(3) 0.8836(3) 0.0447(16) Uani 1 1 d . . .
H58A H 0.7064 1.1573 0.8800 0.054 Uiso 1 1 calc R . .
C59 C 0.8034(4) 1.1128(3) 0.8797(2) 0.0433(16) Uani 1 1 d . . .
H59A H 0.8321 1.1482 0.8734 0.052 Uiso 1 1 calc R . .
C60 C 0.8365(4) 1.0544(3) 0.8852(3) 0.0470(17) Uani 1 1 d . . .
H60A H 0.8873 1.0507 0.8829 0.056 Uiso 1 1 calc R . .
C61 C 1.1942(4) 0.9459(3) 0.9612(3) 0.0510(19) Uani 1 1 d . . .
C62 C 1.1752(4) 0.9903(4) 0.9260(3) 0.0500(18) Uani 1 1 d . . .
H62A H 1.1300 0.9883 0.9150 0.060 Uiso 1 1 calc R . .
C63 C 1.2235(4) 1.0374(3) 0.9074(3) 0.0449(16) Uani 1 1 d . . .
H63A H 1.2108 1.0670 0.8838 0.054 Uiso 1 1 calc R . .
C64 C 1.2919(4) 1.0406(3) 0.9241(3) 0.0463(17) Uani 1 1 d . . .
H64A H 1.3243 1.0726 0.9122 0.056 Uiso 1 1 calc R . .
C65 C 1.3099(4) 0.9951(3) 0.9583(3) 0.0505(18) Uani 1 1 d . . .
H65A H 1.3557 0.9960 0.9686 0.061 Uiso 1 1 calc R . .
C66 C 1.2618(4) 0.9484(4) 0.9777(3) 0.0452(17) Uani 1 1 d . . .
H66A H 1.2745 0.9190 1.0016 0.054 Uiso 1 1 calc R . .
C67 C 0.9575(4) 0.6018(4) 1.0867(3) 0.057(2) Uani 1 1 d . . .
C68 C 0.9629(5) 0.5491(4) 1.0612(3) 0.055(2) Uani 1 1 d . . .
H68A H 0.9387 0.5473 1.0346 0.066 Uiso 1 1 calc R . .
C69 C 1.0058(4) 0.4993(4) 1.0769(3) 0.0523(19) Uani 1 1 d . . .
H69A H 1.0103 0.4637 1.0604 0.063 Uiso 1 1 calc R . .
C70 C 1.0422(4) 0.5021(4) 1.1170(3) 0.0517(19) Uani 1 1 d . . .
H70A H 1.0703 0.4685 1.1273 0.062 Uiso 1 1 calc R . .
C71 C 1.0360(4) 0.5548(4) 1.1410(3) 0.058(2) Uani 1 1 d . . .
H71A H 1.0606 0.5568 1.1674 0.070 Uiso 1 1 calc R . .
C72 C 0.9935(4) 0.6055(4) 1.1264(3) 0.054(2) Uani 1 1 d . . .
H72A H 0.9894 0.6410 1.1429 0.065 Uiso 1 1 calc R . .
C73 C 0.8080(4) 1.0760(4) 0.7236(3) 0.0547(19) Uani 1 1 d . . .
C74 C 0.7563(4) 1.0848(4) 0.6915(3) 0.0536(19) Uani 1 1 d . . .
H74A H 0.7195 1.0557 0.6925 0.064 Uiso 1 1 calc R . .
C75 C 0.7596(4) 1.1358(3) 0.6587(3) 0.0538(19) Uani 1 1 d . . .
H75A H 0.7243 1.1415 0.6380 0.065 Uiso 1 1 calc R . .
C76 C 0.8160(5) 1.1800(4) 0.6559(3) 0.056(2) Uani 1 1 d . . .
H76A H 0.8186 1.2143 0.6333 0.067 Uiso 1 1 calc R . .
C77 C 0.8673(4) 1.1714(4) 0.6876(3) 0.0506(19) Uani 1 1 d . . .
H77A H 0.9046 1.2001 0.6864 0.061 Uiso 1 1 calc R . .
C78 C 0.8631(4) 1.1194(3) 0.7212(3) 0.0440(16) Uani 1 1 d . . .
H78A H 0.8978 1.1138 0.7423 0.053 Uiso 1 1 calc R . .
C79 C 1.0670(4) 1.1123(4) 0.8038(3) 0.0535(19) Uani 1 1 d . . .
C80 C 1.0491(4) 1.1562(4) 0.7680(3) 0.056(2) Uani 1 1 d . . .
H80A H 1.0644 1.1506 0.7359 0.067 Uiso 1 1 calc R . .
C81 C 1.0083(4) 1.2085(4) 0.7806(3) 0.054(2) Uani 1 1 d . . .
H81A H 0.9966 1.2383 0.7568 0.064 Uiso 1 1 calc R . .
C82 C 0.9852(4) 1.2165(4) 0.8283(3) 0.0527(19) Uani 1 1 d . . .
H82A H 0.9571 1.2513 0.8364 0.063 Uiso 1 1 calc R . .
C83 C 1.0031(4) 1.1735(3) 0.8639(3) 0.0438(16) Uani 1 1 d . . .
H83A H 0.9882 1.1798 0.8959 0.053 Uiso 1 1 calc R . .
C84 C 1.0441(4) 1.1201(4) 0.8521(3) 0.0527(19) Uani 1 1 d . . .
H84A H 1.0557 1.0905 0.8760 0.063 Uiso 1 1 calc R . .
C85 C 1.1294(4) 0.7444(4) 0.8672(3) 0.054(2) Uani 1 1 d . . .
C86 C 1.1153(4) 0.6890(4) 0.8960(3) 0.0507(18) Uani 1 1 d . . .
H86A H 1.0799 0.6621 0.8895 0.061 Uiso 1 1 calc R . .
C87 C 1.1541(4) 0.6737(4) 0.9345(3) 0.0524(19) Uani 1 1 d . . .
H87A H 1.1449 0.6368 0.9540 0.063 Uiso 1 1 calc R . .
C88 C 1.2068(5) 0.7149(4) 0.9433(3) 0.057(2) Uani 1 1 d . . .
H88A H 1.2326 0.7052 0.9692 0.069 Uiso 1 1 calc R . .
C89 C 1.2219(5) 0.7697(4) 0.9146(3) 0.061(2) Uani 1 1 d . . .
H89A H 1.2578 0.7963 0.9209 0.073 Uiso 1 1 calc R . .
C90 C 1.1830(4) 0.7847(4) 0.8761(3) 0.054(2) Uani 1 1 d . . .
H90A H 1.1927 0.8214 0.8564 0.065 Uiso 1 1 calc R . .
C91 C 0.8485(4) 1.1108(3) 0.5180(2) 0.0445(16) Uani 1 1 d . . .
C92 C 0.7802(4) 1.0869(4) 0.5146(3) 0.0490(18) Uani 1 1 d . . .
H92A H 0.7744 1.0445 0.5134 0.059 Uiso 1 1 calc R . .
C93 C 0.7203(4) 1.1276(3) 0.5131(3) 0.0494(18) Uani 1 1 d . . .
H93A H 0.6745 1.1122 0.5100 0.059 Uiso 1 1 calc R . .
C94 C 0.7283(4) 1.1900(3) 0.5160(3) 0.0534(19) Uani 1 1 d . . .
H94A H 0.6876 1.2164 0.5162 0.064 Uiso 1 1 calc R . .
C95 C 0.7974(4) 1.2142(4) 0.5188(3) 0.055(2) Uani 1 1 d . . .
H95A H 0.8032 1.2566 0.5200 0.066 Uiso 1 1 calc R . .
C96 C 0.8567(5) 1.1740(4) 0.5198(3) 0.058(2) Uani 1 1 d . . .
H96A H 0.9028 1.1897 0.5217 0.069 Uiso 1 1 calc R . .
C97 C 1.2426(4) 1.1963(4) 0.6329(3) 0.0525(19) Uani 1 1 d . . .
C98 C 1.2945(4) 1.2242(3) 0.5966(3) 0.0520(18) Uani 1 1 d . . .
H98A H 1.3069 1.2062 0.5680 0.062 Uiso 1 1 calc R . .
C99 C 1.3269(4) 1.2789(4) 0.6042(3) 0.0496(18) Uani 1 1 d . . .
H99A H 1.3614 1.2976 0.5803 0.059 Uiso 1 1 calc R . .
C100 C 1.3088(4) 1.3066(3) 0.6468(3) 0.0491(17) Uani 1 1 d . . .
H10B H 1.3297 1.3441 0.6512 0.059 Uiso 1 1 calc R . .
C101 C 1.2583(4) 1.2768(3) 0.6832(3) 0.0460(17) Uani 1 1 d . . .
H10C H 1.2480 1.2933 0.7127 0.055 Uiso 1 1 calc R . .
C102 C 1.2240(4) 1.2231(3) 0.6753(3) 0.0488(17) Uani 1 1 d . . .
H10D H 1.1883 1.2050 0.6987 0.059 Uiso 1 1 calc R . .
C103 C 1.1821(4) 0.8532(3) 0.7180(3) 0.0455(17) Uani 1 1 d . . .
C104 C 1.2177(4) 0.8926(4) 0.7439(3) 0.0502(18) Uani 1 1 d . . .
H10E H 1.1966 0.9302 0.7525 0.060 Uiso 1 1 calc R . .
C105 C 1.2871(4) 0.8730(4) 0.7564(3) 0.0546(19) Uani 1 1 d . . .
H10F H 1.3123 0.8978 0.7738 0.065 Uiso 1 1 calc R . .
C106 C 1.3175(4) 0.8172(3) 0.7431(3) 0.0491(18) Uani 1 1 d . . .
H10G H 1.3633 0.8050 0.7514 0.059 Uiso 1 1 calc R . .
C107 C 1.2808(4) 0.7786(4) 0.7173(3) 0.056(2) Uani 1 1 d . . .
H10H H 1.3018 0.7411 0.7084 0.067 Uiso 1 1 calc R . .
C108 C 1.2119(4) 0.7971(4) 0.7051(3) 0.055(2) Uani 1 1 d . . .
H10I H 1.1863 0.7718 0.6883 0.066 Uiso 1 1 calc R . .
C109 C 0.4123(4) 0.4504(3) 0.8435(3) 0.0452(17) Uani 1 1 d . . .
C110 C 0.3914(4) 0.5034(3) 0.8668(2) 0.0401(15) Uani 1 1 d . . .
H11B H 0.3432 0.5179 0.8680 0.048 Uiso 1 1 calc R . .
C111 C 0.4413(4) 0.5348(3) 0.8882(2) 0.0387(15) Uani 1 1 d . . .
C112 C 0.5122(4) 0.5127(3) 0.8870(2) 0.0429(16) Uani 1 1 d . . .
H11C H 0.5457 0.5333 0.9016 0.051 Uiso 1 1 calc R . .
C113 C 0.5343(4) 0.4595(3) 0.8639(2) 0.0390(15) Uani 1 1 d . . .
C114 C 0.4841(4) 0.4288(3) 0.8430(3) 0.0454(17) Uani 1 1 d . . .
H11D H 0.4986 0.3930 0.8282 0.055 Uiso 1 1 calc R . .
C115 C 0.5653(4) 0.4690(4) 0.6861(3) 0.053(2) Uani 1 1 d . . .
C116 C 0.5385(4) 0.5047(4) 0.7233(3) 0.0504(19) Uani 1 1 d . . .
H11E H 0.4955 0.4931 0.7433 0.061 Uiso 1 1 calc R . .
C117 C 0.5751(3) 0.5569(3) 0.7310(2) 0.0394(15) Uani 1 1 d . . .
C118 C 0.6390(4) 0.5757(3) 0.7008(3) 0.0439(16) Uani 1 1 d . . .
H11F H 0.6629 0.6117 0.7055 0.053 Uiso 1 1 calc R . .
C119 C 0.6664(4) 0.5402(3) 0.6637(3) 0.0437(16) Uani 1 1 d . . .
C120 C 0.6304(4) 0.4872(3) 0.6562(2) 0.0410(15) Uani 1 1 d . . .
H12B H 0.6492 0.4635 0.6314 0.049 Uiso 1 1 calc R . .
C121 C 0.6805(4) 0.5070(3) 0.5194(3) 0.0490(19) Uani 1 1 d . . .
C122 C 0.6375(4) 0.5598(3) 0.5290(3) 0.0508(19) Uani 1 1 d . . .
H12C H 0.5884 0.5555 0.5419 0.061 Uiso 1 1 calc R . .
C123 C 0.6680(4) 0.6183(3) 0.5193(3) 0.0420(16) Uani 1 1 d . . .
C124 C 0.7411(4) 0.6253(4) 0.5002(3) 0.054(2) Uani 1 1 d . . .
H12D H 0.7613 0.6648 0.4937 0.065 Uiso 1 1 calc R . .
C125 C 0.7844(4) 0.5724(4) 0.4909(3) 0.0532(19) Uani 1 1 d . . .
C126 C 0.7533(4) 0.5139(4) 0.5010(3) 0.0501(19) Uani 1 1 d . . .
H12E H 0.7822 0.4787 0.4954 0.060 Uiso 1 1 calc R . .
C127 C 1.0130(4) 0.8722(4) 0.9873(3) 0.0540(19) Uani 1 1 d . . .
C128 C 1.0216(5) 0.8083(4) 0.9922(3) 0.0521(18) Uani 1 1 d . . .
H12F H 1.0679 0.7906 0.9937 0.063 Uiso 1 1 calc R . .
C129 C 0.9595(4) 0.7700(4) 0.9950(3) 0.0520(19) Uani 1 1 d . . .
C130 C 0.8913(5) 0.7985(4) 0.9914(3) 0.056(2) Uani 1 1 d . . .
H13A H 0.8502 0.7738 0.9928 0.068 Uiso 1 1 calc R . .
C131 C 0.8835(4) 0.8622(3) 0.9859(3) 0.0475(18) Uani 1 1 d . . .
C132 C 0.9455(4) 0.8993(3) 0.9840(3) 0.0457(17) Uani 1 1 d . . .
H13B H 0.9408 0.9424 0.9806 0.055 Uiso 1 1 calc R . .
C133 C 1.0399(4) 0.9675(3) 0.8132(3) 0.0499(18) Uani 1 1 d . . .
C134 C 1.0316(4) 0.9118(3) 0.8397(3) 0.0531(19) Uani 1 1 d . . .
H13C H 1.0600 0.9026 0.8643 0.064 Uiso 1 1 calc R . .
C135 C 0.9816(4) 0.8681(3) 0.8310(3) 0.0470(18) Uani 1 1 d . . .
C136 C 0.9397(4) 0.8814(3) 0.7943(2) 0.0435(16) Uani 1 1 d . . .
H13D H 0.9064 0.8525 0.7881 0.052 Uiso 1 1 calc R . .
C137 C 0.9474(4) 0.9393(3) 0.7663(3) 0.0427(16) Uani 1 1 d . . .
C138 C 0.9973(4) 0.9810(4) 0.7760(3) 0.0464(17) Uani 1 1 d . . .
H13E H 1.0029 1.0190 0.7575 0.056 Uiso 1 1 calc R . .
C139 C 1.1047(4) 1.0804(4) 0.6303(3) 0.053(2) Uani 1 1 d . . .
C140 C 1.1380(4) 1.0231(3) 0.6290(2) 0.0462(17) Uani 1 1 d . . .
H14B H 1.1870 1.0187 0.6336 0.055 Uiso 1 1 calc R . .
C141 C 1.0997(4) 0.9718(3) 0.6208(3) 0.0480(17) Uani 1 1 d . . .
C142 C 1.0256(4) 0.9780(4) 0.6133(3) 0.053(2) Uani 1 1 d . . .
H14C H 0.9995 0.9436 0.6079 0.064 Uiso 1 1 calc R . .
C143 C 0.9923(4) 1.0360(4) 0.6139(3) 0.056(2) Uani 1 1 d . . .
C144 C 1.0306(4) 1.0875(4) 0.6230(3) 0.0506(18) Uani 1 1 d . . .
H14D H 1.0075 1.1262 0.6243 0.061 Uiso 1 1 calc R . .
C145 C 0.5120(4) 0.6255(3) 0.9583(3) 0.0466(17) Uani 1 1 d . . .
C146 C 0.4046(4) 0.5597(3) 0.9978(3) 0.0444(16) Uani 1 1 d . . .
H14E H 0.4357 0.5502 1.0227 0.053 Uiso 1 1 calc R . .
H14F H 0.3896 0.5206 0.9880 0.053 Uiso 1 1 calc R . .
C147 C 0.4144(4) 0.5930(3) 0.9117(3) 0.0471(17) Uani 1 1 d . . .
H14G H 0.4277 0.6296 0.8898 0.056 Uiso 1 1 calc R . .
H14H H 0.3613 0.5923 0.9194 0.056 Uiso 1 1 calc R . .
C148 C 0.2931(4) 0.4218(3) 0.8404(3) 0.0509(18) Uani 1 1 d . . .
H14I H 0.2730 0.4588 0.8246 0.061 Uiso 1 1 calc R . .
H14J H 0.2864 0.4256 0.8746 0.061 Uiso 1 1 calc R . .
C149 C 0.6135(4) 0.4354(4) 0.8656(3) 0.0526(19) Uani 1 1 d . . .
H14K H 0.6272 0.4413 0.8968 0.063 Uiso 1 1 calc R . .
H14L H 0.6150 0.3911 0.8622 0.063 Uiso 1 1 calc R . .
C150 C 0.7135(4) 0.5148(4) 0.8349(3) 0.0530(19) Uani 1 1 d . . .
C151 C 0.6739(4) 0.4396(3) 0.7814(3) 0.0471(17) Uani 1 1 d . . .
H15B H 0.6989 0.4684 0.7563 0.056 Uiso 1 1 calc R . .
H15C H 0.6246 0.4340 0.7739 0.056 Uiso 1 1 calc R . .
C152 C 0.5678(4) 0.7038(3) 0.7746(3) 0.0477(17) Uani 1 1 d . . .
C153 C 0.4668(4) 0.6650(4) 0.7349(3) 0.0457(17) Uani 1 1 d . . .
H15D H 0.4757 0.6398 0.7079 0.055 Uiso 1 1 calc R . .
H15E H 0.4643 0.7081 0.7220 0.055 Uiso 1 1 calc R . .
C154 C 0.5497(4) 0.5918(3) 0.7758(3) 0.0442(16) Uani 1 1 d . . .
H15F H 0.5079 0.5707 0.7947 0.053 Uiso 1 1 calc R . .
H15G H 0.5890 0.5913 0.7955 0.053 Uiso 1 1 calc R . .
C155 C 0.4662(4) 0.3983(3) 0.6979(3) 0.0447(16) Uani 1 1 d . . .
H15H H 0.4565 0.4076 0.7312 0.054 Uiso 1 1 calc R . .
H15I H 0.4574 0.3544 0.6968 0.054 Uiso 1 1 calc R . .
C156 C 0.7365(4) 0.5562(4) 0.6294(3) 0.0485(17) Uani 1 1 d . . .
H15J H 0.7374 0.5344 0.6009 0.058 Uiso 1 1 calc R . .
H15K H 0.7373 0.6005 0.6198 0.058 Uiso 1 1 calc R . .
C157 C 0.8439(4) 0.5808(3) 0.6677(2) 0.0457(17) Uani 1 1 d . . .
C158 C 0.8146(4) 0.4693(3) 0.6637(3) 0.0496(18) Uani 1 1 d . . .
H15L H 0.7683 0.4494 0.6764 0.060 Uiso 1 1 calc R . .
H15M H 0.8472 0.4627 0.6880 0.060 Uiso 1 1 calc R . .
C159 C 0.6601(4) 0.7298(3) 0.5965(3) 0.0496(18) Uani 1 1 d . . .
C160 C 0.5528(4) 0.6589(3) 0.6124(3) 0.0477(17) Uani 1 1 d . . .
H16B H 0.5588 0.6619 0.6457 0.057 Uiso 1 1 calc R . .
H16C H 0.5540 0.6152 0.6071 0.057 Uiso 1 1 calc R . .
C161 C 0.6226(4) 0.6761(4) 0.5284(3) 0.0488(17) Uani 1 1 d . . .
H16D H 0.5742 0.6709 0.5196 0.059 Uiso 1 1 calc R . .
H16E H 0.6453 0.7112 0.5083 0.059 Uiso 1 1 calc R . .
C162 C 0.6846(4) 0.3939(4) 0.5259(3) 0.0521(19) Uani 1 1 d . . .
H16F H 0.7297 0.3934 0.5402 0.063 Uiso 1 1 calc R . .
H16G H 0.6967 0.3880 0.4921 0.063 Uiso 1 1 calc R . .
C163 C 0.8668(4) 0.5788(3) 0.4715(3) 0.0474(17) Uani 1 1 d . . .
H16H H 0.8955 0.5653 0.4970 0.057 Uiso 1 1 calc R . .
H16I H 0.8791 0.5518 0.4459 0.057 Uiso 1 1 calc R . .
C164 C 0.9099(4) 0.6839(3) 0.4819(2) 0.0435(16) Uani 1 1 d . . .
C165 C 0.8640(4) 0.6597(3) 0.4043(2) 0.0403(15) Uani 1 1 d . . .
H16J H 0.8176 0.6400 0.4026 0.048 Uiso 1 1 calc R . .
H16K H 0.8564 0.7043 0.4000 0.048 Uiso 1 1 calc R . .
C166 C 0.7529(4) 0.8467(3) 0.9155(2) 0.0447(17) Uani 1 1 d . . .
C167 C 0.8333(4) 0.9384(3) 0.8947(2) 0.0390(15) Uani 1 1 d . . .
H16L H 0.8388 0.9244 0.8627 0.047 Uiso 1 1 calc R . .
H16M H 0.8821 0.9437 0.9030 0.047 Uiso 1 1 calc R . .
C168 C 0.8097(4) 0.8920(3) 0.9807(2) 0.0429(16) Uani 1 1 d . . .
H16N H 0.8097 0.9349 0.9880 0.052 Uiso 1 1 calc R . .
H16O H 0.7718 0.8702 1.0029 0.052 Uiso 1 1 calc R . .
C169 C 1.1464(4) 0.8896(4) 0.9829(3) 0.0541(19) Uani 1 1 d . . .
H16P H 1.1537 0.8556 0.9625 0.065 Uiso 1 1 calc R . .
H16Q H 1.1578 0.8750 1.0146 0.065 Uiso 1 1 calc R . .
C170 C 0.9734(4) 0.7008(3) 0.9954(3) 0.0453(18) Uani 1 1 d . . .
H17B H 0.9851 0.6899 0.9627 0.054 Uiso 1 1 calc R . .
H17C H 1.0153 0.6897 1.0120 0.054 Uiso 1 1 calc R . .
C171 C 0.8557(4) 0.6480(3) 0.9954(2) 0.0430(16) Uani 1 1 d . . .
C172 C 0.9059(4) 0.6543(3) 1.0730(3) 0.0464(17) Uani 1 1 d . . .
H17D H 0.8561 0.6440 1.0872 0.056 Uiso 1 1 calc R . .
H17E H 0.9193 0.6921 1.0857 0.056 Uiso 1 1 calc R . .
C173 C 0.7736(4) 0.9173(3) 0.7358(2) 0.0474(17) Uani 1 1 d . . .
C174 C 0.8078(4) 1.0208(3) 0.7627(2) 0.0446(16) Uani 1 1 d . . .
H17F H 0.8433 1.0282 0.7839 0.054 Uiso 1 1 calc R . .
H17G H 0.7597 1.0176 0.7817 0.054 Uiso 1 1 calc R . .
C175 C 0.9055(4) 0.9536(4) 0.7245(3) 0.0544(19) Uani 1 1 d . . .
H17H H 0.9238 0.9917 0.7062 0.065 Uiso 1 1 calc R . .
H17I H 0.9130 0.9203 0.7035 0.065 Uiso 1 1 calc R . .
C176 C 1.1163(4) 1.0586(3) 0.7927(3) 0.054(2) Uani 1 1 d . . .
H17J H 1.1166 1.0514 0.7593 0.064 Uiso 1 1 calc R . .
H17K H 1.1659 1.0690 0.7970 0.064 Uiso 1 1 calc R . .
C177 C 0.9725(4) 0.8048(3) 0.8618(3) 0.0456(17) Uani 1 1 d . . .
H17L H 0.9931 0.8068 0.8914 0.055 Uiso 1 1 calc R . .
H17M H 0.9208 0.7948 0.8698 0.055 Uiso 1 1 calc R . .
C178 C 0.9739(4) 0.7123(4) 0.8146(3) 0.0516(19) Uani 1 1 d . . .
C179 C 1.0912(4) 0.7606(4) 0.8228(3) 0.0488(18) Uani 1 1 d . . .
H17N H 1.1030 0.8030 0.8101 0.059 Uiso 1 1 calc R . .
H17O H 1.1101 0.7335 0.7983 0.059 Uiso 1 1 calc R . .
C180 C 0.8795(4) 0.9609(4) 0.5565(3) 0.0509(18) Uani 1 1 d . . .
C181 C 0.9159(4) 1.0669(3) 0.5179(3) 0.0504(18) Uani 1 1 d . . .
H18B H 0.9236 1.0461 0.4886 0.060 Uiso 1 1 calc R . .
H18C H 0.9596 1.0902 0.5200 0.060 Uiso 1 1 calc R . .
C182 C 0.9110(4) 1.0448(4) 0.6070(3) 0.0510(18) Uani 1 1 d . . .
H18D H 0.8800 1.0221 0.6332 0.061 Uiso 1 1 calc R . .
H18E H 0.8974 1.0885 0.6066 0.061 Uiso 1 1 calc R . .
C183 C 1.2110(4) 1.1340(4) 0.6280(3) 0.0543(19) Uani 1 1 d . . .
H18F H 1.2229 1.1240 0.5950 0.065 Uiso 1 1 calc R . .
H18G H 1.2333 1.1024 0.6483 0.065 Uiso 1 1 calc R . .
C184 C 1.1338(4) 0.9068(4) 0.6196(3) 0.055(2) Uani 1 1 d . . .
H18H H 1.1320 0.8924 0.5883 0.066 Uiso 1 1 calc R . .
H18I H 1.1850 0.9089 0.6241 0.066 Uiso 1 1 calc R . .
C185 C 1.0477(4) 0.8199(3) 0.6471(3) 0.0452(18) Uani 1 1 d . . .
C186 C 1.1078(4) 0.8712(3) 0.7067(3) 0.0456(17) Uani 1 1 d . . .
H18J H 1.0995 0.9149 0.7113 0.055 Uiso 1 1 calc R . .
H18K H 1.0719 0.8476 0.7292 0.055 Uiso 1 1 calc R . .
C187 C 0.1085(4) 0.6294(4) 0.6230(3) 0.0526(19) Uani 1 1 d . . .
H18L H 0.0588 0.6456 0.6320 0.063 Uiso 1 1 calc R . .
C188 C 0.4744(5) 0.9554(4) 0.6084(3) 0.061(2) Uani 1 1 d . . .
H18M H 0.4955 0.9905 0.6212 0.074 Uiso 1 1 calc R . .
C189 C 0.4456(4) 0.8587(4) 0.9180(3) 0.056(2) Uani 1 1 d . . .
H18N H 0.4080 0.8914 0.9214 0.067 Uiso 1 1 calc R . .
Cl1 Cl 0.15335(10) 0.62559(9) 0.67186(7) 0.0519(4) Uani 1 1 d . . .
Cl2 Cl 0.15379(9) 0.68138(8) 0.57889(7) 0.0469(4) Uani 1 1 d . . .
Cl3 Cl 0.10165(10) 0.56029(9) 0.60007(7) 0.0505(4) Uani 1 1 d . . .
Cl4 Cl 0.41326(11) 0.80027(10) 0.88947(8) 0.0603(5) Uani 1 1 d . . .
Cl5 Cl 0.52255(11) 0.88931(9) 0.88392(7) 0.0546(4) Uani 1 1 d . . .
Cl6 Cl 0.46708(11) 0.83276(9) 0.97401(8) 0.0591(5) Uani 1 1 d . . .
Cl7 Cl 0.39899(12) 0.98225(9) 0.58100(7) 0.0595(5) Uani 1 1 d . . .
Cl8 Cl 0.44372(11) 0.90220(10) 0.65517(7) 0.0613(5) Uani 1 1 d . . .
Cl9 Cl 0.53818(11) 0.92722(9) 0.56647(7) 0.0560(5) Uani 1 1 d . . .
N1 N 0.4479(3) 0.5956(3) 0.9557(2) 0.0435(13) Uani 1 1 d . . .
N2 N 0.6690(3) 0.4672(3) 0.8275(2) 0.0417(13) Uani 1 1 d . . .
N3 N 0.5289(3) 0.6574(3) 0.7620(2) 0.0469(14) Uani 1 1 d . . .
N4 N 0.8016(3) 0.5383(3) 0.6533(2) 0.0471(14) Uani 1 1 d . . .
N5 N 0.6151(3) 0.6902(3) 0.5814(2) 0.0540(16) Uani 1 1 d . . .
N6 N 0.8862(3) 0.6427(3) 0.4532(2) 0.0535(16) Uani 1 1 d . . .
N7 N 0.7940(3) 0.8891(3) 0.9296(2) 0.0482(14) Uani 1 1 d . . .
N8 N 0.9091(3) 0.6654(3) 1.0193(2) 0.0510(15) Uani 1 1 d . . .
N9 N 0.8264(3) 0.9608(3) 0.7408(2) 0.0462(14) Uani 1 1 d . . .
N10 N 1.0127(3) 0.7546(3) 0.8326(2) 0.0473(14) Uani 1 1 d . . .
N11 N 0.9010(3) 1.0206(3) 0.5600(2) 0.0437(13) Uani 1 1 d . . .
N12 N 1.0956(3) 0.8610(3) 0.6573(2) 0.0476(14) Uani 1 1 d . . .
O1 O 0.3677(3) 0.4156(2) 0.82348(17) 0.0479(12) Uani 1 1 d . . .
O2 O 0.5400(3) 0.4117(2) 0.67980(17) 0.0488(12) Uani 1 1 d . . .
O3 O 0.6452(3) 0.4518(2) 0.53213(18) 0.0502(12) Uani 1 1 d . . .
O4 O 1.0708(3) 0.9137(2) 0.98538(17) 0.0502(12) Uani 1 1 d . . .
O5 O 1.0953(3) 1.0023(2) 0.82204(19) 0.0555(13) Uani 1 1 d . . .
O6 O 1.1367(3) 1.1332(2) 0.64042(17) 0.0489(12) Uani 1 1 d . . .
O1W O 0.4690(3) 0.9088(2) 0.50255(18) 0.0551(13) Uani 1 1 d . . .
H1WB H 0.4340 0.8933 0.5226 0.083 Uiso 1 1 d R . .
H1WC H 0.4572 0.9453 0.4921 0.083 Uiso 1 1 d R . .
O2W O 0.3870(7) 0.1408(6) 0.7971(4) 0.054(3) Uani 0.40 1 d P . .
H13G H 0.4200 0.1130 0.7921 0.064 Uiso 0.40 1 d PR . .
H13F H 0.4045 0.1762 0.7863 0.081 Uiso 0.40 1 d PR . .
O3W O 0.3479(7) 0.0078(6) 0.7894(4) 0.052(3) Uani 0.40 1 d P . .
H3WA H 0.3258 -0.0056 0.8167 0.063 Uiso 0.40 1 d PR . .
H3WB H 0.3167 0.0201 0.7709 0.079 Uiso 0.40 1 d PR . .
O4W O 0.4090(7) 0.2194(6) 0.9275(4) 0.052(3) Uani 0.40 1 d P . .
H4WA H 0.3776 0.2160 0.9527 0.079 Uiso 0.40 1 d PR . .
H4WC H 0.4053 0.2553 0.9129 0.079 Uiso 0.40 1 d PR . .
O5W O 0.4461(3) 0.0974(2) 0.00108(18) 0.0502(12) Uani 1 1 d . . .
H5WD H 0.4449 0.1013 0.0308 0.060 Uiso 1 1 d R . .
H5WB H 0.4766 0.0688 -0.0070 0.075 Uiso 1 1 d R . .
O6W O 0.1247(7) 0.4936(6) 0.8002(4) 0.052(3) Uani 0.40 1 d P . .
H6WA H 0.0946 0.5239 0.7982 0.077 Uiso 0.40 1 d PR . .
H6WC H 0.1634 0.5058 0.8098 0.077 Uiso 0.40 1 d PR . .
O7W O 0.5954(3) 0.1733(2) 0.74356(18) 0.0517(12) Uani 1 1 d . . .
H7E H 0.5610 0.1588 0.7308 0.062 Uiso 1 1 d R . .
H7F H 0.6151 0.1442 0.7600 0.077 Uiso 1 1 d R . .
O8W O 0.3611(7) 0.0405(6) 0.6826(5) 0.054(3) Uani 0.40 1 d P . .
H8WB H 0.3710 0.0732 0.6638 0.065 Uiso 0.40 1 d PR . .
H8WA H 0.3703 0.0085 0.6673 0.081 Uiso 0.40 1 d PR . .
O9W O 0.5653(6) 0.2578(5) 0.8448(4) 0.035(2) Uani 0.40 1 d P . .
H9WB H 0.5937 0.2727 0.8203 0.052 Uiso 0.40 1 d PR . .
H9WC H 0.5899 0.2348 0.8630 0.052 Uiso 0.40 1 d PR . .
O10W O 0.3263(9) 0.1026(8) 0.5130(5) 0.049(4) Uani 0.30 1 d P . .
H10Y H 0.3433 0.1128 0.5376 0.059 Uiso 0.30 1 d PR . .
H10P H 0.2803 0.0968 0.5198 0.074 Uiso 0.30 1 d PR . .
O11W O 0.5833(10) 0.0179(8) 0.6618(7) 0.059(5) Uani 0.30 1 d P . .
H11Y H 0.5759 0.0223 0.6917 0.070 Uiso 0.30 1 d PR . .
H11X H 0.6301 0.0361 0.6479 0.070 Uiso 0.30 1 d PR . .
O12W O 0.5380(7) 0.1835(6) 0.8261(5) 0.059(3) Uani 0.40 1 d P . .
H12X H 0.5245 0.1982 0.7997 0.071 Uiso 0.40 1 d PR . .
H12Z H 0.4972 0.1671 0.8378 0.071 Uiso 0.40 1 d PR . .
O13W O 0.4866(9) 0.0609(8) 0.8005(6) 0.050(4) Uani 0.30 1 d P . .
H13H H 0.4478 0.0395 0.8034 0.075 Uiso 0.30 1 d PR . .
H13J H 0.5195 0.0400 0.8136 0.075 Uiso 0.30 1 d PR . .
O14W O 0.4571(10) 0.2215(8) 0.7128(7) 0.061(5) Uani 0.30 1 d P . .
H14M H 0.4177 0.2155 0.7014 0.073 Uiso 0.30 1 d PR . .
H14N H 0.4896 0.2359 0.6904 0.073 Uiso 0.30 1 d PR . .
S1 S 0.55485(10) 0.66343(9) 0.90616(7) 0.0476(4) Uani 1 1 d . . .
S2 S 0.54545(11) 0.62053(10) 1.01273(7) 0.0551(5) Uani 1 1 d . . .
S3 S 0.68730(11) 0.54857(9) 0.88682(7) 0.0527(5) Uani 1 1 d . . .
S4 S 0.78526(11) 0.53501(10) 0.79163(7) 0.0549(5) Uani 1 1 d . . .
S5 S 0.92980(11) 0.55282(10) 0.68181(7) 0.0535(5) Uani 1 1 d . . .
S6 S 0.81571(11) 0.65630(9) 0.66883(7) 0.0505(4) Uani 1 1 d . . .
S7 S 0.90671(11) 0.66198(9) 0.54136(7) 0.0526(5) Uani 1 1 d . . .
S8 S 0.94052(12) 0.75457(10) 0.45358(7) 0.0558(5) Uani 1 1 d . . .
S9 S 0.73804(10) 0.75023(9) 0.56040(7) 0.0499(4) Uani 1 1 d . . .
S10 S 0.63220(10) 0.75135(8) 0.65415(7) 0.0454(4) Uani 1 1 d . . .
S11 S 0.52504(11) 0.77679(9) 0.77073(7) 0.0505(4) Uani 1 1 d . . .
S12 S 0.65247(11) 0.68841(9) 0.79127(7) 0.0514(4) Uani 1 1 d . . .
S13 S 0.78491(11) 0.60161(9) 1.02833(7) 0.0534(5) Uani 1 1 d . . .
S14 S 0.86375(10) 0.66507(9) 0.93460(7) 0.0497(4) Uani 1 1 d . . .
S15 S 0.88168(10) 0.72229(8) 0.81356(7) 0.0438(4) Uani 1 1 d . . .
S16 S 1.02392(10) 0.64734(9) 0.79625(7) 0.0482(4) Uani 1 1 d . . .
S17 S 1.01002(11) 0.77069(10) 0.69409(7) 0.0554(5) Uani 1 1 d . . .
S18 S 1.02979(11) 0.82184(9) 0.58890(7) 0.0493(4) Uani 1 1 d . . .
S19 S 0.86815(11) 0.94039(9) 0.50066(8) 0.0541(5) Uani 1 1 d . . .
S20 S 0.85574(12) 0.91365(9) 0.60906(7) 0.0535(5) Uani 1 1 d . . .
S21 S 0.80843(11) 0.84536(9) 0.72193(7) 0.0549(5) Uani 1 1 d . . .
S22 S 0.68427(11) 0.93862(10) 0.74575(7) 0.0535(5) Uani 1 1 d . . .
S23 S 0.73636(11) 0.85558(9) 0.85621(6) 0.0466(4) Uani 1 1 d . . .
S24 S 0.72012(10) 0.78831(8) 0.95720(6) 0.0457(4) Uani 1 1 d . . .

loop_
_atom_site_aniso_label
_atom_site_aniso_U_11
_atom_site_aniso_U_22
_atom_site_aniso_U_33
_atom_site_aniso_U_23
_atom_site_aniso_U_13
_atom_site_aniso_U_12
Au1 0.05282(17) 0.04997(17) 0.04458(16) -0.00006(13) -0.01041(13) -0.00251(13)
Au2 0.05016(17) 0.04735(16) 0.05335(17) 0.00286(13) -0.00874(13) -0.00704(13)
Au3 0.04982(16) 0.05400(17) 0.04439(16) -0.00855(13) -0.00851(13) -0.00576(13)
Au4 0.04637(15) 0.03781(14) 0.04960(16) -0.00595(12) -0.00170(12) 0.00149(12)
Au5 0.05015(16) 0.04129(15) 0.03976(15) -0.00808(11) -0.00433(12) -0.00368(12)
Au6 0.04818(16) 0.04549(15) 0.04407(16) -0.00802(12) 0.00122(12) -0.01197(12)
Au7 0.05271(17) 0.04216(15) 0.04300(15) -0.00804(12) -0.00245(12) -0.00147(12)
Au8 0.05263(17) 0.05006(17) 0.04796(17) -0.01094(13) -0.01053(13) -0.00310(13)
Au9 0.05803(18) 0.04227(16) 0.05291(18) -0.00495(13) 0.00106(14) -0.00882(13)
Au10 0.04816(16) 0.04895(16) 0.04924(17) -0.01091(13) -0.00999(13) 0.00507(13)
Au11 0.05014(17) 0.05406(18) 0.05011(17) -0.00019(14) -0.00646(14) 0.00062(14)
Au12 0.05159(17) 0.05487(17) 0.04346(16) -0.00855(13) -0.01108(13) 0.00070(13)
C1 0.063(5) 0.034(4) 0.050(4) -0.007(3) 0.011(4) 0.003(3)
C2 0.052(4) 0.049(4) 0.031(3) -0.006(3) 0.005(3) 0.003(3)
C3 0.039(3) 0.032(3) 0.041(4) -0.010(3) -0.010(3) 0.018(3)
C4 0.054(4) 0.041(4) 0.041(4) -0.005(3) 0.004(3) 0.002(3)
C5 0.041(4) 0.045(4) 0.037(4) -0.001(3) -0.006(3) 0.002(3)
C6 0.038(4) 0.054(4) 0.040(4) -0.014(3) -0.001(3) -0.005(3)
C7 0.057(5) 0.056(5) 0.063(5) -0.017(4) -0.020(4) 0.018(4)
C8 0.055(5) 0.059(5) 0.043(4) -0.006(4) -0.012(4) 0.016(4)
C9 0.040(4) 0.039(4) 0.051(4) -0.004(3) -0.007(3) 0.000(3)
C10 0.054(4) 0.040(4) 0.046(4) -0.006(3) -0.011(3) -0.015(3)
C11 0.055(4) 0.048(4) 0.038(4) 0.011(3) -0.009(3) 0.012(3)
C12 0.049(4) 0.048(4) 0.041(4) 0.005(3) -0.004(3) -0.009(3)
C13 0.050(4) 0.057(5) 0.052(5) -0.013(4) 0.014(4) -0.011(4)
C14 0.067(5) 0.052(5) 0.051(5) -0.025(4) -0.005(4) -0.003(4)
C15 0.045(4) 0.051(4) 0.058(5) -0.015(4) -0.010(4) -0.007(3)
C16 0.059(5) 0.063(5) 0.052(5) -0.006(4) -0.016(4) -0.010(4)
C17 0.049(4) 0.058(5) 0.058(5) -0.003(4) -0.012(4) -0.019(4)
C18 0.063(5) 0.050(4) 0.054(5) -0.023(4) -0.014(4) -0.014(4)
C19 0.055(5) 0.060(5) 0.040(4) 0.010(3) 0.005(3) -0.017(4)
C20 0.053(4) 0.054(5) 0.046(4) -0.007(4) -0.009(3) -0.003(4)
C21 0.058(5) 0.055(5) 0.049(4) -0.019(4) 0.004(4) -0.008(4)
C22 0.058(5) 0.058(5) 0.048(4) -0.011(4) 0.001(4) -0.001(4)
C23 0.046(4) 0.051(4) 0.054(4) -0.024(4) -0.020(3) 0.015(3)
C24 0.043(4) 0.036(4) 0.052(4) -0.003(3) 0.000(3) -0.001(3)
C25 0.052(4) 0.048(4) 0.056(5) -0.017(4) -0.005(4) -0.008(3)
C26 0.058(5) 0.039(4) 0.056(5) -0.013(3) 0.015(4) -0.007(4)
C27 0.052(4) 0.056(5) 0.049(4) -0.023(4) 0.006(4) -0.016(4)
C28 0.045(4) 0.064(5) 0.055(5) -0.022(4) 0.000(4) -0.006(4)
C29 0.047(4) 0.039(4) 0.051(4) -0.008(3) -0.005(3) 0.003(3)
C30 0.046(4) 0.045(4) 0.048(4) -0.008(3) -0.008(3) -0.002(3)
C31 0.047(4) 0.057(5) 0.056(5) 0.017(4) -0.019(4) -0.002(4)
C32 0.059(5) 0.049(4) 0.037(4) 0.001(3) -0.017(3) -0.010(4)
C33 0.055(5) 0.053(5) 0.056(5) -0.006(4) -0.015(4) 0.004(4)
C34 0.065(5) 0.050(5) 0.060(5) -0.021(4) -0.028(4) 0.018(4)
C35 0.054(5) 0.062(5) 0.049(5) 0.010(4) -0.012(4) -0.011(4)
C36 0.057(5) 0.054(5) 0.051(5) 0.004(4) -0.016(4) -0.024(4)
C37 0.055(4) 0.047(4) 0.034(4) -0.006(3) -0.009(3) 0.001(3)
C38 0.051(4) 0.053(4) 0.045(4) 0.000(3) -0.010(3) -0.019(4)
C39 0.054(4) 0.042(4) 0.057(5) -0.005(3) -0.013(4) 0.003(3)
C40 0.048(4) 0.039(4) 0.055(5) 0.005(3) -0.004(3) 0.002(3)
C41 0.054(5) 0.069(5) 0.052(5) -0.007(4) -0.027(4) -0.022(4)
C42 0.056(5) 0.058(5) 0.053(5) 0.007(4) -0.026(4) -0.017(4)
C43 0.059(5) 0.050(4) 0.043(4) -0.002(3) -0.015(4) 0.001(4)
C44 0.048(4) 0.051(4) 0.056(5) 0.002(4) -0.005(4) -0.016(3)
C45 0.049(4) 0.058(5) 0.041(4) -0.005(3) -0.004(3) -0.005(4)
C46 0.049(4) 0.037(4) 0.055(5) -0.004(3) 0.000(3) 0.001(3)
C47 0.050(4) 0.041(4) 0.042(4) -0.002(3) -0.007(3) -0.005(3)
C48 0.054(4) 0.043(4) 0.044(4) 0.000(3) 0.000(3) -0.011(3)
C49 0.049(4) 0.045(4) 0.042(4) -0.011(3) -0.002(3) -0.001(3)
C50 0.053(4) 0.058(5) 0.046(4) -0.009(4) -0.008(4) -0.010(4)
C51 0.059(5) 0.046(4) 0.057(5) -0.012(4) -0.005(4) -0.017(4)
C52 0.065(5) 0.042(4) 0.053(5) -0.011(3) -0.017(4) 0.012(4)
C53 0.052(5) 0.067(5) 0.052(5) -0.004(4) -0.010(4) 0.005(4)
C54 0.040(4) 0.060(5) 0.053(5) -0.013(4) -0.012(3) 0.001(3)
C55 0.061(5) 0.032(4) 0.051(4) -0.007(3) 0.003(4) 0.008(3)
C56 0.058(4) 0.038(4) 0.032(3) -0.005(3) -0.001(3) 0.008(3)
C57 0.042(4) 0.041(4) 0.039(4) -0.007(3) -0.001(3) 0.003(3)
C58 0.053(4) 0.037(4) 0.046(4) -0.013(3) -0.006(3) 0.003(3)
C59 0.052(4) 0.040(4) 0.040(4) -0.006(3) -0.012(3) 0.004(3)
C60 0.054(4) 0.045(4) 0.045(4) -0.016(3) -0.008(3) 0.004(3)
C61 0.056(5) 0.042(4) 0.059(5) -0.014(4) -0.016(4) 0.014(3)
C62 0.052(4) 0.057(5) 0.043(4) -0.008(4) -0.014(3) 0.015(4)
C63 0.042(4) 0.044(4) 0.046(4) -0.001(3) -0.001(3) 0.003(3)
C64 0.054(4) 0.037(4) 0.050(4) 0.001(3) -0.015(3) -0.007(3)
C65 0.059(5) 0.045(4) 0.045(4) 0.007(3) -0.005(4) 0.000(4)
C66 0.038(4) 0.060(5) 0.038(4) -0.004(3) -0.006(3) 0.003(3)
C67 0.050(4) 0.054(5) 0.060(5) -0.012(4) 0.015(4) -0.008(4)
C68 0.065(5) 0.052(5) 0.053(5) -0.017(4) -0.015(4) -0.004(4)
C69 0.044(4) 0.047(4) 0.068(5) -0.017(4) -0.006(4) -0.011(3)
C70 0.060(5) 0.045(4) 0.054(5) -0.011(4) -0.015(4) -0.003(4)
C71 0.052(5) 0.068(5) 0.059(5) -0.016(4) -0.014(4) -0.016(4)
C72 0.059(5) 0.052(5) 0.057(5) -0.024(4) -0.015(4) -0.013(4)
C73 0.057(5) 0.060(5) 0.043(4) 0.004(4) 0.005(4) -0.019(4)
C74 0.051(4) 0.062(5) 0.048(4) -0.004(4) -0.008(4) 0.004(4)
C75 0.055(5) 0.042(4) 0.064(5) -0.018(4) 0.003(4) -0.009(3)
C76 0.066(5) 0.052(5) 0.049(5) -0.004(4) -0.004(4) -0.006(4)
C77 0.044(4) 0.058(5) 0.056(5) -0.028(4) -0.014(4) 0.012(4)
C78 0.042(4) 0.037(4) 0.050(4) -0.002(3) 0.001(3) 0.003(3)
C79 0.062(5) 0.056(5) 0.042(4) -0.007(4) -0.005(4) -0.011(4)
C80 0.054(5) 0.049(4) 0.058(5) -0.005(4) 0.020(4) -0.006(4)
C81 0.052(4) 0.051(4) 0.056(5) -0.026(4) 0.017(4) -0.019(4)
C82 0.041(4) 0.054(5) 0.061(5) -0.017(4) 0.011(4) -0.011(3)
C83 0.040(4) 0.043(4) 0.048(4) -0.010(3) -0.002(3) 0.003(3)
C84 0.042(4) 0.053(5) 0.065(5) -0.015(4) -0.010(4) 0.008(3)
C85 0.046(4) 0.060(5) 0.055(5) 0.022(4) -0.020(4) -0.005(4)
C86 0.054(4) 0.060(5) 0.039(4) -0.001(3) -0.009(3) -0.006(4)
C87 0.052(4) 0.045(4) 0.061(5) -0.001(4) -0.017(4) 0.008(4)
C88 0.068(5) 0.053(5) 0.058(5) -0.018(4) -0.030(4) 0.021(4)
C89 0.060(5) 0.074(6) 0.047(5) 0.012(4) -0.015(4) -0.010(4)
C90 0.050(4) 0.066(5) 0.049(4) -0.004(4) -0.013(4) -0.022(4)
C91 0.050(4) 0.046(4) 0.037(4) -0.003(3) -0.006(3) 0.005(3)
C92 0.051(4) 0.057(5) 0.040(4) 0.002(3) -0.011(3) -0.020(4)
C93 0.050(4) 0.045(4) 0.057(5) -0.011(4) -0.021(4) 0.007(3)
C94 0.058(5) 0.041(4) 0.060(5) 0.004(4) -0.011(4) 0.016(4)
C95 0.058(5) 0.064(5) 0.047(4) -0.009(4) -0.011(4) -0.012(4)
C96 0.062(5) 0.056(5) 0.059(5) 0.011(4) -0.030(4) -0.016(4)
C97 0.050(4) 0.061(5) 0.044(4) -0.001(4) -0.004(3) 0.001(4)
C98 0.047(4) 0.046(4) 0.064(5) 0.002(4) -0.012(4) -0.008(3)
C99 0.046(4) 0.059(5) 0.044(4) -0.010(4) -0.001(3) -0.008(4)
C100 0.048(4) 0.043(4) 0.057(5) -0.010(3) -0.006(4) 0.002(3)
C101 0.052(4) 0.042(4) 0.044(4) -0.009(3) -0.001(3) -0.010(3)
C102 0.049(4) 0.052(4) 0.044(4) -0.006(3) 0.003(3) -0.014(3)
C103 0.045(4) 0.047(4) 0.046(4) -0.011(3) -0.006(3) 0.004(3)
C104 0.051(4) 0.054(4) 0.049(4) -0.005(3) -0.016(4) -0.003(4)
C105 0.055(5) 0.044(4) 0.063(5) -0.004(4) -0.003(4) -0.004(4)
C106 0.057(5) 0.051(4) 0.041(4) -0.006(3) -0.013(3) 0.013(4)
C107 0.051(5) 0.059(5) 0.056(5) 0.002(4) -0.008(4) 0.002(4)
C108 0.057(5) 0.070(5) 0.040(4) -0.007(4) -0.009(4) -0.003(4)
C109 0.061(4) 0.027(3) 0.042(4) 0.002(3) 0.010(3) 0.005(3)
C110 0.047(4) 0.040(4) 0.033(3) -0.004(3) -0.006(3) 0.004(3)
C111 0.051(4) 0.026(3) 0.037(4) 0.001(3) -0.003(3) 0.000(3)
C112 0.060(4) 0.032(3) 0.037(4) -0.007(3) -0.008(3) 0.007(3)
C113 0.047(4) 0.037(4) 0.033(3) -0.006(3) -0.004(3) -0.004(3)
C114 0.038(4) 0.052(4) 0.048(4) -0.021(3) 0.001(3) -0.009(3)
C115 0.055(5) 0.049(4) 0.060(5) -0.013(4) -0.016(4) 0.015(4)
C116 0.054(4) 0.056(5) 0.047(4) -0.010(4) -0.028(4) 0.022(4)
C117 0.032(3) 0.040(4) 0.045(4) 0.002(3) -0.002(3) 0.003(3)
C118 0.051(4) 0.041(4) 0.045(4) -0.015(3) -0.016(3) 0.000(3)
C119 0.053(4) 0.034(4) 0.043(4) 0.006(3) -0.009(3) -0.001(3)
C120 0.039(4) 0.044(4) 0.038(4) 0.002(3) -0.003(3) 0.002(3)
C121 0.053(4) 0.051(4) 0.046(4) -0.035(4) 0.006(3) -0.020(3)
C122 0.063(5) 0.046(4) 0.048(4) -0.031(4) -0.008(4) 0.005(4)
C123 0.039(4) 0.035(3) 0.054(4) -0.014(3) -0.005(3) -0.007(3)
C124 0.053(4) 0.059(5) 0.058(5) -0.019(4) -0.022(4) -0.017(4)
C125 0.042(4) 0.065(5) 0.055(5) -0.006(4) -0.011(4) -0.018(4)
C126 0.053(4) 0.054(4) 0.050(4) -0.030(4) -0.010(3) -0.010(4)
C127 0.057(5) 0.056(5) 0.046(4) -0.002(4) 0.003(4) -0.008(4)
C128 0.060(5) 0.055(5) 0.041(4) 0.001(3) -0.007(4) -0.004(4)
C129 0.057(5) 0.058(5) 0.042(4) -0.022(4) 0.003(3) -0.006(4)
C130 0.060(5) 0.062(5) 0.046(4) -0.014(4) 0.001(4) -0.003(4)
C131 0.052(4) 0.050(4) 0.047(4) -0.025(3) -0.021(3) 0.020(4)
C132 0.038(4) 0.043(4) 0.055(4) -0.006(3) -0.003(3) 0.002(3)
C133 0.063(5) 0.046(4) 0.046(4) -0.014(3) -0.016(4) -0.006(4)
C134 0.061(5) 0.046(4) 0.048(4) -0.009(3) 0.014(4) -0.010(4)
C135 0.051(4) 0.044(4) 0.046(4) -0.025(3) 0.009(3) -0.015(3)
C136 0.038(4) 0.050(4) 0.042(4) -0.015(3) 0.004(3) -0.008(3)
C137 0.044(4) 0.038(4) 0.044(4) -0.005(3) 0.003(3) 0.001(3)
C138 0.041(4) 0.049(4) 0.049(4) -0.008(3) -0.003(3) 0.009(3)
C139 0.044(4) 0.064(5) 0.051(4) 0.019(4) -0.024(4) -0.013(4)
C140 0.049(4) 0.053(4) 0.039(4) -0.002(3) -0.016(3) -0.007(3)
C141 0.048(4) 0.047(4) 0.048(4) -0.001(3) -0.004(3) 0.004(3)
C142 0.059(5) 0.054(5) 0.050(4) -0.013(4) -0.021(4) 0.019(4)
C143 0.048(4) 0.056(5) 0.065(5) 0.008(4) -0.015(4) -0.012(4)
C144 0.046(4) 0.055(5) 0.050(4) 0.003(4) -0.009(3) -0.025(3)
C145 0.049(4) 0.053(4) 0.039(4) -0.006(3) -0.012(3) 0.001(3)
C146 0.045(4) 0.042(4) 0.047(4) 0.006(3) -0.010(3) -0.012(3)
C147 0.046(4) 0.041(4) 0.055(4) -0.001(3) -0.012(3) -0.004(3)
C148 0.049(4) 0.045(4) 0.055(5) 0.012(3) -0.009(4) 0.009(3)
C149 0.049(4) 0.060(5) 0.053(5) -0.001(4) -0.019(4) -0.022(4)
C150 0.050(4) 0.061(5) 0.052(4) 0.009(4) -0.025(4) -0.012(4)
C151 0.056(4) 0.040(4) 0.044(4) 0.006(3) -0.012(3) 0.002(3)
C152 0.051(4) 0.039(4) 0.052(4) 0.004(3) -0.008(3) -0.007(3)
C153 0.046(4) 0.048(4) 0.043(4) -0.004(3) -0.004(3) -0.006(3)
C154 0.045(4) 0.037(4) 0.049(4) -0.005(3) -0.003(3) 0.002(3)
C155 0.044(4) 0.048(4) 0.042(4) -0.012(3) -0.004(3) 0.000(3)
C156 0.053(4) 0.047(4) 0.045(4) -0.008(3) -0.001(3) -0.011(3)
C157 0.052(4) 0.048(4) 0.036(4) -0.008(3) 0.003(3) -0.002(3)
C158 0.051(4) 0.051(4) 0.050(4) -0.014(4) -0.012(3) 0.004(3)
C159 0.055(4) 0.041(4) 0.053(4) -0.009(3) -0.005(4) -0.008(3)
C160 0.041(4) 0.045(4) 0.057(5) -0.011(3) -0.006(3) 0.001(3)
C161 0.043(4) 0.057(5) 0.045(4) 0.000(3) -0.002(3) -0.007(3)
C162 0.062(5) 0.054(5) 0.043(4) -0.008(3) -0.016(4) 0.001(4)
C163 0.059(5) 0.034(4) 0.045(4) -0.006(3) 0.007(3) -0.001(3)
C164 0.057(4) 0.047(4) 0.024(3) -0.005(3) 0.002(3) 0.008(3)
C165 0.046(4) 0.031(3) 0.044(4) -0.002(3) -0.007(3) 0.003(3)
C166 0.060(5) 0.043(4) 0.032(3) -0.010(3) -0.005(3) 0.006(3)
C167 0.043(4) 0.034(3) 0.039(4) -0.005(3) -0.005(3) 0.007(3)
C168 0.044(4) 0.046(4) 0.041(4) -0.012(3) -0.007(3) 0.002(3)
C169 0.053(5) 0.057(5) 0.056(5) -0.017(4) -0.015(4) 0.008(4)
C170 0.054(4) 0.042(4) 0.047(4) -0.011(3) -0.032(3) 0.018(3)
C171 0.040(4) 0.044(4) 0.043(4) -0.006(3) 0.002(3) 0.005(3)
C172 0.050(4) 0.050(4) 0.042(4) -0.005(3) -0.015(3) -0.003(3)
C173 0.067(5) 0.037(4) 0.036(4) 0.012(3) -0.011(3) -0.001(3)
C174 0.047(4) 0.047(4) 0.037(4) 0.002(3) -0.002(3) 0.007(3)
C175 0.058(5) 0.054(5) 0.047(4) -0.009(4) 0.013(4) -0.016(4)
C176 0.065(5) 0.042(4) 0.061(5) -0.028(4) -0.018(4) -0.005(4)
C177 0.050(4) 0.042(4) 0.045(4) -0.007(3) -0.003(3) -0.003(3)
C178 0.055(4) 0.056(4) 0.054(4) -0.018(4) -0.029(4) -0.023(4)
C179 0.048(4) 0.055(5) 0.046(4) -0.014(3) -0.008(3) -0.011(3)
C180 0.058(5) 0.048(4) 0.049(4) -0.020(3) -0.005(4) -0.016(4)
C181 0.055(4) 0.046(4) 0.050(4) 0.002(3) -0.007(4) -0.008(3)
C182 0.052(4) 0.061(5) 0.040(4) 0.003(3) -0.009(3) -0.008(4)
C183 0.050(4) 0.059(5) 0.058(5) -0.023(4) -0.007(4) -0.009(4)
C184 0.053(5) 0.060(5) 0.055(5) -0.017(4) -0.006(4) -0.006(4)
C185 0.046(4) 0.044(4) 0.053(4) -0.026(3) -0.021(3) 0.021(3)
C186 0.049(4) 0.035(4) 0.053(4) -0.008(3) -0.007(3) 0.001(3)
C187 0.055(5) 0.051(4) 0.053(5) -0.022(4) -0.002(4) 0.001(4)
C188 0.070(5) 0.046(4) 0.060(5) -0.009(4) 0.020(4) 0.005(4)
C189 0.058(5) 0.063(5) 0.046(4) -0.021(4) 0.012(4) -0.013(4)
Cl1 0.0471(10) 0.0602(11) 0.0490(10) -0.0192(9) 0.0029(8) -0.0106(8)
Cl2 0.0440(9) 0.0407(9) 0.0549(10) -0.0076(8) -0.0002(8) 0.0024(7)
Cl3 0.0501(10) 0.0507(10) 0.0523(10) -0.0130(8) -0.0077(8) 0.0034(8)
Cl4 0.0543(11) 0.0627(12) 0.0625(12) 0.0225(10) -0.0211(9) -0.0094(9)
Cl5 0.0603(11) 0.0594(11) 0.0453(10) -0.0030(8) -0.0112(9) -0.0112(9)
Cl6 0.0564(11) 0.0530(11) 0.0693(13) -0.0034(10) -0.0161(10) 0.0081(9)
Cl7 0.0702(13) 0.0540(11) 0.0616(12) -0.0158(9) -0.0306(10) 0.0185(10)
Cl8 0.0617(12) 0.0628(12) 0.0598(12) 0.0135(9) -0.0156(9) -0.0402(10)
Cl9 0.0556(11) 0.0629(12) 0.0520(11) -0.0008(9) -0.0151(9) -0.0244(9)
N1 0.056(4) 0.036(3) 0.039(3) -0.008(2) -0.008(3) 0.004(3)
N2 0.047(3) 0.042(3) 0.037(3) -0.001(2) -0.009(2) -0.016(3)
N3 0.057(4) 0.037(3) 0.050(4) -0.009(3) -0.015(3) -0.001(3)
N4 0.051(3) 0.039(3) 0.049(4) 0.004(3) -0.007(3) 0.003(3)
N5 0.049(3) 0.067(4) 0.052(4) -0.004(3) -0.022(3) -0.031(3)
N6 0.049(4) 0.065(4) 0.049(4) 0.009(3) -0.020(3) -0.023(3)
N7 0.052(4) 0.049(4) 0.043(3) 0.004(3) -0.009(3) 0.000(3)
N8 0.057(4) 0.046(3) 0.051(4) 0.000(3) -0.011(3) -0.009(3)
N9 0.040(3) 0.058(4) 0.041(3) -0.006(3) -0.006(3) -0.005(3)
N10 0.046(3) 0.040(3) 0.054(4) -0.004(3) -0.001(3) 0.009(3)
N11 0.047(3) 0.044(3) 0.040(3) -0.008(3) -0.005(3) -0.004(3)
N12 0.044(3) 0.047(3) 0.049(4) -0.007(3) 0.005(3) -0.011(3)
O1 0.051(3) 0.048(3) 0.045(3) -0.009(2) -0.003(2) -0.006(2)
O2 0.050(3) 0.052(3) 0.045(3) -0.011(2) -0.006(2) -0.006(2)
O3 0.056(3) 0.039(3) 0.053(3) -0.005(2) 0.003(2) -0.008(2)
O4 0.051(3) 0.054(3) 0.047(3) -0.010(2) -0.010(2) 0.007(2)
O5 0.057(3) 0.054(3) 0.055(3) -0.002(3) -0.009(3) 0.000(3)
O6 0.050(3) 0.055(3) 0.044(3) -0.008(2) -0.013(2) -0.001(2)
O1W 0.060(3) 0.055(3) 0.049(3) 0.006(2) -0.011(3) -0.004(3)
O2W 0.051(8) 0.057(8) 0.051(8) 0.007(6) -0.008(6) -0.009(6)
O3W 0.054(8) 0.065(8) 0.041(7) -0.011(6) -0.012(6) 0.001(6)
O4W 0.053(8) 0.057(8) 0.046(7) -0.001(6) -0.003(6) -0.003(6)
O5W 0.056(3) 0.051(3) 0.045(3) -0.008(2) -0.007(2) -0.006(2)
O6W 0.067(8) 0.053(8) 0.033(6) -0.007(5) 0.004(6) -0.020(6)
O7W 0.056(3) 0.048(3) 0.052(3) -0.009(2) -0.004(2) -0.006(2)
O8W 0.049(7) 0.058(8) 0.054(8) -0.003(6) -0.007(6) -0.007(6)
O9W 0.036(6) 0.029(5) 0.041(6) -0.008(5) -0.009(5) 0.004(4)
O10W 0.058(10) 0.055(10) 0.035(8) -0.009(7) -0.005(7) 0.013(8)
O11W 0.066(12) 0.054(11) 0.054(11) -0.006(9) -0.001(9) -0.018(9)
O12W 0.058(8) 0.060(8) 0.064(9) -0.011(7) -0.015(7) -0.013(7)
O13W 0.055(10) 0.049(10) 0.045(9) -0.005(8) -0.006(8) -0.006(8)
O14W 0.064(11) 0.053(11) 0.073(13) -0.022(9) -0.014(10) -0.027(9)
S1 0.0430(9) 0.0457(10) 0.0548(11) -0.0107(8) -0.0038(8) -0.0107(8)
S2 0.0573(12) 0.0558(12) 0.0548(12) -0.0099(9) -0.0123(9) -0.0127(9)
S3 0.0500(10) 0.0560(11) 0.0540(11) -0.0074(9) -0.0096(9) -0.0153(9)
S4 0.0593(12) 0.0583(12) 0.0521(11) -0.0236(9) -0.0105(9) -0.0144(9)
S5 0.0533(11) 0.0590(12) 0.0451(10) 0.0021(9) 0.0013(9) -0.0099(9)
S6 0.0540(11) 0.0561(11) 0.0405(10) -0.0018(8) -0.0043(8) -0.0037(9)
S7 0.0539(11) 0.0529(11) 0.0521(11) -0.0213(9) 0.0008(9) -0.0079(9)
S8 0.0604(12) 0.0557(12) 0.0508(11) -0.0140(9) 0.0002(9) -0.0025(9)
S9 0.0465(10) 0.0536(11) 0.0538(11) -0.0137(9) -0.0183(9) 0.0134(8)
S10 0.0419(9) 0.0429(9) 0.0508(10) -0.0076(8) -0.0018(8) 0.0003(8)
S11 0.0529(11) 0.0484(10) 0.0516(11) -0.0131(9) -0.0046(9) -0.0102(9)
S12 0.0528(11) 0.0457(10) 0.0515(11) -0.0096(8) 0.0118(9) -0.0030(8)
S13 0.0555(11) 0.0550(11) 0.0504(11) -0.0263(9) 0.0072(9) -0.0180(9)
S14 0.0455(10) 0.0568(11) 0.0474(10) -0.0193(9) 0.0028(8) -0.0097(8)
S15 0.0419(9) 0.0380(9) 0.0510(10) -0.0079(8) -0.0020(8) 0.0031(7)
S16 0.0478(10) 0.0479(10) 0.0506(11) -0.0105(8) -0.0092(8) 0.0042(8)
S17 0.0519(11) 0.0584(12) 0.0548(12) 0.0208(9) -0.0200(9) -0.0090(9)
S18 0.0558(11) 0.0520(11) 0.0414(10) -0.0019(8) -0.0116(8) -0.0082(9)
S19 0.0548(11) 0.0480(11) 0.0610(12) -0.0040(9) -0.0152(9) 0.0078(9)
S20 0.0636(12) 0.0491(11) 0.0538(11) -0.0142(9) -0.0256(10) 0.0150(9)
S21 0.0572(11) 0.0557(11) 0.0530(11) 0.0115(9) -0.0170(9) -0.0370(9)
S22 0.0521(11) 0.0584(12) 0.0523(11) 0.0002(9) -0.0150(9) -0.0226(9)
S23 0.0582(11) 0.0448(10) 0.0385(9) -0.0079(8) -0.0107(8) 0.0054(8)
S24 0.0517(10) 0.0458(10) 0.0394(9) 0.0030(8) -0.0080(8) -0.0158(8)

loop_
_atom_type_symbol
_atom_type_description
_atom_type_scat_dispersion_real
_atom_type_scat_dispersion_imag
_atom_type_scat_source
C C 0.0033 0.0016 'International Tables Vol C Tables 4.2.6.8 and 6.1.1.4'
H H 0.0000 0.0000 'International Tables Vol C Tables 4.2.6.8 and 6.1.1.4'
Au Au -2.0133 8.8022 'International Tables Vol C Tables 4.2.6.8 and 6.1.1.4'
Cl Cl 0.1484 0.1585 'International Tables Vol C Tables 4.2.6.8 and 6.1.1.4'
N N 0.0061 0.0033 'International Tables Vol C Tables 4.2.6.8 and 6.1.1.4'
O O 0.0106 0.0060 'International Tables Vol C Tables 4.2.6.8 and 6.1.1.4'
S S 0.1246 0.1234 'International Tables Vol C Tables 4.2.6.8 and 6.1.1.4'

loop_
_geom_angle_atom_site_label_1
_geom_angle_atom_site_label_2
_geom_angle_atom_site_label_3
_geom_angle
_geom_angle_site_symmetry_1
_geom_angle_site_symmetry_3
_geom_angle_publ_flag
S2 Au1 S13 153.03(7) . . ?
S2 Au1 Au2 80.66(5) . . ?
S13 Au1 Au2 124.08(5) . . ?
S2 Au1 Au12 126.04(5) . . ?
S13 Au1 Au12 77.60(5) . . ?
Au2 Au1 Au12 68.174(11) . . ?
S24 Au2 S1 171.68(7) . . ?
S24 Au2 Au3 93.64(4) . . ?
S1 Au2 Au3 91.47(5) . . ?
S24 Au2 Au1 90.76(4) . . ?
S1 Au2 Au1 89.05(5) . . ?
Au3 Au2 Au1 143.243(15) . . ?
S23 Au3 S12 171.88(7) . . ?
S23 Au3 Au2 88.39(5) . . ?
S12 Au3 Au2 99.17(5) . . ?
S23 Au3 Au4 91.39(4) . . ?
S12 Au3 Au4 85.61(5) . . ?
Au2 Au3 Au4 133.100(14) . . ?
S22 Au4 S11 166.97(7) . . ?
S22 Au4 Au5 86.26(6) . . ?
S11 Au4 Au5 102.65(5) . . ?
S22 Au4 Au3 103.87(5) . . ?
S11 Au4 Au3 86.33(5) . . ?
Au5 Au4 Au3 86.548(12) . . ?
S10 Au5 S21 174.67(7) . . ?
S10 Au5 Au6 90.00(5) . . ?
S21 Au5 Au6 95.20(5) . . ?
S10 Au5 Au4 91.77(4) . . ?
S21 Au5 Au4 84.75(6) . . ?
Au6 Au5 Au4 143.242(13) . . ?
S9 Au6 S20 173.73(7) . . ?
S9 Au6 Au5 91.24(5) . . ?
S20 Au6 Au5 92.78(6) . . ?
S9 Au6 Au7 88.01(5) . . ?
S20 Au6 Au7 89.01(6) . . ?
Au5 Au6 Au7 168.376(15) . . ?
S8 Au7 S19 152.31(8) . . ?
S8 Au7 Au6 125.75(6) . . ?
S19 Au7 Au6 80.18(6) . . ?
S8 Au7 Au8 75.77(5) . . ?
S19 Au7 Au8 128.28(5) . . ?
Au6 Au7 Au8 68.788(11) . . ?
S18 Au8 S7 168.05(7) . . ?
S18 Au8 Au9 88.66(5) . . ?
S7 Au8 Au9 101.79(5) . . ?
S18 Au8 Au7 87.79(5) . . ?
S7 Au8 Au7 89.39(5) . . ?
Au9 Au8 Au7 132.138(13) . . ?
S17 Au9 S6 172.76(7) . . ?
S17 Au9 Au8 91.88(5) . . ?
S6 Au9 Au8 95.35(5) . . ?
S17 Au9 Au10 88.07(5) . . ?
S6 Au9 Au10 87.76(5) . . ?
Au8 Au9 Au10 127.402(14) . . ?
S5 Au10 S16 166.45(7) . . ?
S5 Au10 Au11 105.46(5) . . ?
S16 Au10 Au11 84.68(5) . . ?
S5 Au10 Au9 81.83(5) . . ?
S16 Au10 Au9 108.10(5) . . ?
Au11 Au10 Au9 86.882(12) . . ?
S4 Au11 S15 175.97(7) . . ?
S4 Au11 Au12 91.85(5) . . ?
S15 Au11 Au12 92.17(5) . . ?
S4 Au11 Au10 91.55(5) . . ?
S15 Au11 Au10 85.51(4) . . ?
Au12 Au11 Au10 141.025(14) . . ?
S3 Au12 S14 173.53(7) . . ?
S3 Au12 Au11 87.57(5) . . ?
S14 Au12 Au11 97.29(5) . . ?
S3 Au12 Au1 86.67(5) . . ?
S14 Au12 Au1 90.08(5) . . ?
Au11 Au12 Au1 160.283(14) . . ?
C6 C1 C2 120.1(7) . . ?
C6 C1 C146 120.0(6) . . ?
C2 C1 C146 119.7(6) . . ?
C3 C2 C1 120.2(7) . . ?
C3 C2 H2A 119.9 . . ?
C1 C2 H2A 119.9 . . ?
C2 C3 C4 119.1(6) . . ?
C2 C3 H3A 120.5 . . ?
C4 C3 H3A 120.5 . . ?
C5 C4 C3 120.4(6) . . ?
C5 C4 H4A 119.8 . . ?
C3 C4 H4A 119.8 . . ?
C4 C5 C6 120.5(7) . . ?
C4 C5 H5A 119.7 . . ?
C6 C5 H5A 119.7 . . ?
C1 C6 C5 119.7(7) . . ?
C1 C6 H6A 120.1 . . ?
C5 C6 H6A 120.1 . . ?
C12 C7 C8 117.8(8) . . ?
C12 C7 C148 126.8(6) . . ?
C8 C7 C148 115.4(6) . . ?
C9 C8 C7 121.4(7) . . ?
C9 C8 H8A 119.3 . . ?
C7 C8 H8A 119.3 . . ?
C8 C9 C10 119.3(7) . . ?
C8 C9 H9A 120.3 . . ?
C10 C9 H9A 120.3 . . ?
C9 C10 C11 121.0(7) . . ?
C9 C10 H10A 119.5 . . ?
C11 C10 H10A 119.5 . . ?
C12 C11 C10 118.5(7) . . ?
C12 C11 H11A 120.7 . . ?
C10 C11 H11A 120.7 . . ?
C11 C12 C7 121.8(7) . . ?
C11 C12 H12A 119.1 . . ?
C7 C12 H12A 119.1 . . ?
C18 C13 C14 120.7(8) . . ?
C18 C13 C151 119.6(7) . . ?
C14 C13 C151 119.7(6) . . ?
C13 C14 C15 118.7(7) . . ?
C13 C14 H14A 120.6 . . ?
C15 C14 H14A 120.6 . . ?
C16 C15 C14 119.6(7) . . ?
C16 C15 H15A 120.2 . . ?
C14 C15 H15A 120.2 . . ?
C17 C16 C15 120.1(8) . . ?
C17 C16 H16A 119.9 . . ?
C15 C16 H16A 119.9 . . ?
C18 C17 C16 120.0(7) . . ?
C18 C17 H17A 120.0 . . ?
C16 C17 H17A 120.0 . . ?
C17 C18 C13 120.8(8) . . ?
C17 C18 H18A 119.6 . . ?
C13 C18 H18A 119.6 . . ?
C20 C19 C24 121.0(7) . . ?
C20 C19 C153 121.5(6) . . ?
C24 C19 C153 117.4(6) . . ?
C21 C20 C19 119.4(7) . . ?
C21 C20 H20A 120.3 . . ?
C19 C20 H20A 120.3 . . ?
C20 C21 C22 121.3(7) . . ?
C20 C21 H21A 119.3 . . ?
C22 C21 H21A 119.3 . . ?
C21 C22 C23 119.4(8) . . ?
C21 C22 H22A 120.3 . . ?
C23 C22 H22A 120.3 . . ?
C24 C23 C22 119.8(7) . . ?
C24 C23 H23A 120.1 . . ?
C22 C23 H23A 120.1 . . ?
C19 C24 C23 119.0(7) . . ?
C19 C24 H24A 120.5 . . ?
C23 C24 H24A 120.5 . . ?
C30 C25 C26 120.8(8) . . ?
C30 C25 C155 122.1(6) . . ?
C26 C25 C155 117.0(7) . . ?
C27 C26 C25 119.4(8) . . ?
C27 C26 H26A 120.3 . . ?
C25 C26 H26A 120.3 . . ?
C28 C27 C26 119.1(7) . . ?
C28 C27 H27A 120.4 . . ?
C26 C27 H27A 120.4 . . ?
C27 C28 C29 121.3(8) . . ?
C27 C28 H28A 119.4 . . ?
C29 C28 H28A 119.4 . . ?
C30 C29 C28 119.5(8) . . ?
C30 C29 H29A 120.2 . . ?
C28 C29 H29A 120.2 . . ?
C25 C30 C29 119.9(7) . . ?
C25 C30 H30A 120.0 . . ?
C29 C30 H30A 120.0 . . ?
C36 C31 C32 119.1(8) . . ?
C36 C31 C158 124.5(7) . . ?
C32 C31 C158 116.4(6) . . ?
C33 C32 C31 119.3(8) . . ?
C33 C32 H32A 120.4 . . ?
C31 C32 H32A 120.4 . . ?
C32 C33 C34 121.8(8) . . ?
C32 C33 H33A 119.1 . . ?
C34 C33 H33A 119.1 . . ?
C33 C34 C35 119.4(8) . . ?
C33 C34 H34A 120.3 . . ?
C35 C34 H34A 120.3 . . ?
C36 C35 C34 119.9(8) . . ?
C36 C35 H35A 120.1 . . ?
C34 C35 H35A 120.1 . . ?
C35 C36 C31 120.6(8) . . ?
C35 C36 H36A 119.7 . . ?
C31 C36 H36A 119.7 . . ?
C42 C37 C38 120.8(7) . . ?
C42 C37 C160 120.2(6) . . ?
C38 C37 C160 118.7(6) . . ?
C39 C38 C37 119.8(7) . . ?
C39 C38 H38A 120.1 . . ?
C37 C38 H38A 120.1 . . ?
C38 C39 C40 120.3(7) . . ?
C38 C39 H39A 119.8 . . ?
C40 C39 H39A 119.8 . . ?
C39 C40 C41 120.0(7) . . ?
C39 C40 H40A 120.0 . . ?
C41 C40 H40A 120.0 . . ?
C40 C41 C42 119.2(8) . . ?
C40 C41 H41A 120.4 . . ?
C42 C41 H41A 120.4 . . ?
C37 C42 C41 119.9(7) . . ?
C37 C42 H42A 120.1 . . ?
C41 C42 H42A 120.1 . . ?
C48 C43 C44 120.8(7) . . ?
C48 C43 C162 120.1(6) . . ?
C44 C43 C162 119.1(6) . . ?
C45 C44 C43 119.8(7) . . ?
C45 C44 H44A 120.1 . . ?
C43 C44 H44A 120.1 . . ?
C44 C45 C46 118.7(7) . . ?
C44 C45 H45A 120.7 . . ?
C46 C45 H45A 120.7 . . ?
C47 C46 C45 121.0(7) . . ?
C47 C46 H46A 119.5 . . ?
C45 C46 H46A 119.5 . . ?
C46 C47 C48 119.7(7) . . ?
C46 C47 H47A 120.1 . . ?
C48 C47 H47A 120.1 . . ?
C43 C48 C47 120.0(7) . . ?
C43 C48 H48A 120.0 . . ?
C47 C48 H48A 120.0 . . ?
C54 C49 C50 120.0(7) . . ?
C54 C49 C165 124.7(6) . . ?
C50 C49 C165 115.2(6) . . ?
C49 C50 C51 120.7(7) . . ?
C49 C50 H50A 119.7 . . ?
C51 C50 H50A 119.7 . . ?
C50 C51 C52 119.6(7) . . ?
C50 C51 H51A 120.2 . . ?
C52 C51 H51A 120.2 . . ?
C53 C52 C51 119.6(8) . . ?
C53 C52 H52A 120.2 . . ?
C51 C52 H52A 120.2 . . ?
C52 C53 C54 120.1(8) . . ?
C52 C53 H53A 120.0 . . ?
C54 C53 H53A 120.0 . . ?
C49 C54 C53 120.0(7) . . ?
C49 C54 H54A 120.0 . . ?
C53 C54 H54A 120.0 . . ?
C56 C55 C60 120.3(7) . . ?
C56 C55 C167 122.9(6) . . ?
C60 C55 C167 116.7(6) . . ?
C55 C56 C57 120.8(7) . . ?
C55 C56 H56A 119.6 . . ?
C57 C56 H56A 119.6 . . ?
C56 C57 C58 118.6(7) . . ?
C56 C57 H57A 120.7 . . ?
C58 C57 H57A 120.7 . . ?
C59 C58 C57 120.5(7) . . ?
C59 C58 H58A 119.7 . . ?
C57 C58 H58A 119.7 . . ?
C58 C59 C60 120.1(7) . . ?
C58 C59 H59A 119.9 . . ?
C60 C59 H59A 119.9 . . ?
C59 C60 C55 119.6(7) . . ?
C59 C60 H60A 120.2 . . ?
C55 C60 H60A 120.2 . . ?
C62 C61 C66 120.3(8) . . ?
C62 C61 C169 124.5(6) . . ?
C66 C61 C169 115.1(6) . . ?
C63 C62 C61 120.0(7) . . ?
C63 C62 H62A 120.0 . . ?
C61 C62 H62A 120.0 . . ?
C62 C63 C64 120.2(7) . . ?
C62 C63 H63A 119.9 . . ?
C64 C63 H63A 119.9 . . ?
C65 C64 C63 118.6(7) . . ?
C65 C64 H64A 120.7 . . ?
C63 C64 H64A 120.7 . . ?
C66 C65 C64 121.9(7) . . ?
C66 C65 H65A 119.1 . . ?
C64 C65 H65A 119.1 . . ?
C65 C66 C61 119.1(7) . . ?
C65 C66 H66A 120.5 . . ?
C61 C66 H66A 120.5 . . ?
C72 C67 C68 121.9(8) . . ?
C72 C67 C172 119.0(6) . . ?
C68 C67 C172 118.9(7) . . ?
C69 C68 C67 118.0(7) . . ?
C69 C68 H68A 121.0 . . ?
C67 C68 H68A 121.0 . . ?
C68 C69 C70 120.9(7) . . ?
C68 C69 H69A 119.6 . . ?
C70 C69 H69A 119.6 . . ?
C71 C70 C69 119.5(8) . . ?
C71 C70 H70A 120.3 . . ?
C69 C70 H70A 120.3 . . ?
C70 C71 C72 121.2(7) . . ?
C70 C71 H71A 119.4 . . ?
C72 C71 H71A 119.4 . . ?
C67 C72 C71 118.5(7) . . ?
C67 C72 H72A 120.7 . . ?
C71 C72 H72A 120.7 . . ?
C78 C73 C74 119.0(7) . . ?
C78 C73 C174 116.6(6) . . ?
C74 C73 C174 124.4(6) . . ?
C75 C74 C73 120.6(8) . . ?
C75 C74 H74A 119.7 . . ?
C73 C74 H74A 119.7 . . ?
C74 C75 C76 120.7(8) . . ?
C74 C75 H75A 119.6 . . ?
C76 C75 H75A 119.6 . . ?
C77 C76 C75 118.8(8) . . ?
C77 C76 H76A 120.6 . . ?
C75 C76 H76A 120.6 . . ?
C76 C77 C78 120.0(8) . . ?
C76 C77 H77A 120.0 . . ?
C78 C77 H77A 120.0 . . ?
C73 C78 C77 120.9(7) . . ?
C73 C78 H78A 119.5 . . ?
C77 C78 H78A 119.5 . . ?
C80 C79 C84 120.7(7) . . ?
C80 C79 C176 121.6(6) . . ?
C84 C79 C176 117.5(6) . . ?
C79 C80 C81 119.4(8) . . ?
C79 C80 H80A 120.3 . . ?
C81 C80 H80A 120.3 . . ?
C82 C81 C80 120.2(9) . . ?
C82 C81 H81A 119.9 . . ?
C80 C81 H81A 119.9 . . ?
C83 C82 C81 120.7(7) . . ?
C83 C82 H82A 119.7 . . ?
C81 C82 H82A 119.7 . . ?
C82 C83 C84 120.1(7) . . ?
C82 C83 H83A 120.0 . . ?
C84 C83 H83A 120.0 . . ?
C79 C84 C83 118.9(8) . . ?
C79 C84 H84A 120.5 . . ?
C83 C84 H84A 120.5 . . ?
C86 C85 C90 120.7(7) . . ?
C86 C85 C179 121.3(6) . . ?
C90 C85 C179 117.8(6) . . ?
C85 C86 C87 120.1(7) . . ?
C85 C86 H86A 120.0 . . ?
C87 C86 H86A 120.0 . . ?
C86 C87 C88 118.6(8) . . ?
C86 C87 H87A 120.7 . . ?
C88 C87 H87A 120.7 . . ?
C89 C88 C87 121.7(7) . . ?
C89 C88 H88A 119.1 . . ?
C87 C88 H88A 119.1 . . ?
C88 C89 C90 119.4(8) . . ?
C88 C89 H89A 120.3 . . ?
C90 C89 H89A 120.3 . . ?
C85 C90 C89 119.5(8) . . ?
C85 C90 H90A 120.2 . . ?
C89 C90 H90A 120.2 . . ?
C96 C91 C92 120.2(7) . . ?
C96 C91 C181 120.1(7) . . ?
C92 C91 C181 119.7(7) . . ?
C91 C92 C93 119.0(7) . . ?
C91 C92 H92A 120.5 . . ?
C93 C92 H92A 120.5 . . ?
C94 C93 C92 120.7(7) . . ?
C94 C93 H93A 119.7 . . ?
C92 C93 H93A 119.7 . . ?
C93 C94 C95 120.3(7) . . ?
C93 C94 H94A 119.9 . . ?
C95 C94 H94A 119.9 . . ?
C96 C95 C94 119.0(8) . . ?
C96 C95 H95A 120.5 . . ?
C94 C95 H95A 120.5 . . ?
C95 C96 C91 120.8(7) . . ?
C95 C96 H96A 119.6 . . ?
C91 C96 H96A 119.6 . . ?
C102 C97 C98 120.5(8) . . ?
C102 C97 C183 118.6(7) . . ?
C98 C97 C183 120.6(7) . . ?
C99 C98 C97 118.9(8) . . ?
C99 C98 H98A 120.5 . . ?
C97 C98 H98A 120.5 . . ?
C98 C99 C100 121.3(8) . . ?
C98 C99 H99A 119.4 . . ?
C100 C99 H99A 119.4 . . ?
C99 C100 C101 118.8(7) . . ?
C99 C100 H10B 120.6 . . ?
C101 C100 H10B 120.6 . . ?
C102 C101 C100 120.1(7) . . ?
C102 C101 H10C 119.9 . . ?
C100 C101 H10C 119.9 . . ?
C97 C102 C101 120.2(7) . . ?
C97 C102 H10D 119.9 . . ?
C101 C102 H10D 119.9 . . ?
C108 C103 C104 122.5(7) . . ?
C108 C103 C186 119.1(6) . . ?
C104 C103 C186 118.3(6) . . ?
C103 C104 C105 117.3(7) . . ?
C103 C104 H10E 121.3 . . ?
C105 C104 H10E 121.3 . . ?
C106 C105 C104 120.4(7) . . ?
C106 C105 H10F 119.8 . . ?
C104 C105 H10F 119.8 . . ?
C105 C106 C107 121.1(7) . . ?
C105 C106 H10G 119.4 . . ?
C107 C106 H10G 119.4 . . ?
C108 C107 C106 119.1(8) . . ?
C108 C107 H10H 120.4 . . ?
C106 C107 H10H 120.4 . . ?
C103 C108 C107 119.5(7) . . ?
C103 C108 H10I 120.2 . . ?
C107 C108 H10I 120.2 . . ?
O1 C109 C114 116.0(5) . . ?
O1 C109 C110 125.4(6) . . ?
C114 C109 C110 118.5(7) . . ?
C111 C110 C109 120.9(7) . . ?
C111 C110 H11B 119.6 . . ?
C109 C110 H11B 119.6 . . ?
C112 C111 C110 119.5(6) . . ?
C112 C111 C147 123.0(6) . . ?
C110 C111 C147 117.5(6) . . ?
C111 C112 C113 120.5(7) . . ?
C111 C112 H11C 119.8 . . ?
C113 C112 H11C 119.8 . . ?
C114 C113 C112 119.4(6) . . ?
C114 C113 C149 122.4(6) . . ?
C112 C113 C149 118.1(6) . . ?
C113 C114 C109 121.2(6) . . ?
C113 C114 H11D 119.4 . . ?
C109 C114 H11D 119.4 . . ?
O2 C115 C116 125.2(8) . . ?
O2 C115 C120 114.9(6) . . ?
C116 C115 C120 119.1(8) . . ?
C117 C116 C115 120.5(8) . . ?
C117 C116 H11E 119.7 . . ?
C115 C116 H11E 119.7 . . ?
C116 C117 C118 120.6(7) . . ?
C116 C117 C154 119.9(6) . . ?
C118 C117 C154 119.3(6) . . ?
C119 C118 C117 119.3(7) . . ?
C119 C118 H11F 120.4 . . ?
C117 C118 H11F 120.4 . . ?
C120 C119 C118 120.4(7) . . ?
C120 C119 C156 116.3(6) . . ?
C118 C119 C156 123.2(7) . . ?
C119 C120 C115 120.0(7) . . ?
C119 C120 H12B 120.0 . . ?
C115 C120 H12B 120.0 . . ?
O3 C121 C126 125.8(7) . . ?
O3 C121 C122 114.6(6) . . ?
C126 C121 C122 119.5(7) . . ?
C123 C122 C121 120.0(7) . . ?
C123 C122 H12C 120.0 . . ?
C121 C122 H12C 120.0 . . ?
C122 C123 C124 120.5(7) . . ?
C122 C123 C161 121.3(6) . . ?
C124 C123 C161 118.2(6) . . ?
C123 C124 C125 119.5(7) . . ?
C123 C124 H12D 120.2 . . ?
C125 C124 H12D 120.2 . . ?
C126 C125 C124 119.4(7) . . ?
C126 C125 C163 120.0(7) . . ?
C124 C125 C163 120.5(7) . . ?
C121 C126 C125 121.1(7) . . ?
C121 C126 H12E 119.5 . . ?
C125 C126 H12E 119.5 . . ?
C132 C127 C128 121.2(8) . . ?
C132 C127 O4 115.2(7) . . ?
C128 C127 O4 123.6(7) . . ?
C127 C128 C129 119.5(8) . . ?
C127 C128 H12F 120.2 . . ?
C129 C128 H12F 120.2 . . ?
C130 C129 C128 118.4(8) . . ?
C130 C129 C170 124.2(7) . . ?
C128 C129 C170 117.0(7) . . ?
C131 C130 C129 121.7(8) . . ?
C131 C130 H13A 119.2 . . ?
C129 C130 H13A 119.2 . . ?
C130 C131 C132 119.1(7) . . ?
C130 C131 C168 120.8(7) . . ?
C132 C131 C168 120.1(6) . . ?
C127 C132 C131 120.2(7) . . ?
C127 C132 H13B 119.9 . . ?
C131 C132 H13B 119.9 . . ?
O5 C133 C134 115.3(7) . . ?
O5 C133 C138 125.4(7) . . ?
C134 C133 C138 118.9(7) . . ?
C133 C134 C135 121.7(8) . . ?
C133 C134 H13C 119.1 . . ?
C135 C134 H13C 119.1 . . ?
C136 C135 C134 119.3(7) . . ?
C136 C135 C177 119.6(6) . . ?
C134 C135 C177 121.1(7) . . ?
C135 C136 C137 119.8(7) . . ?
C135 C136 H13D 120.1 . . ?
C137 C136 H13D 120.1 . . ?
C138 C137 C136 119.0(7) . . ?
C138 C137 C175 120.0(7) . . ?
C136 C137 C175 120.9(7) . . ?
C137 C138 C133 121.2(7) . . ?
C137 C138 H13E 119.4 . . ?
C133 C138 H13E 119.4 . . ?
O6 C139 C140 125.2(6) . . ?
O6 C139 C144 114.8(7) . . ?
C140 C139 C144 120.0(7) . . ?
C139 C140 C141 120.8(7) . . ?
C139 C140 H14B 119.6 . . ?
C141 C140 H14B 119.6 . . ?
C140 C141 C142 120.1(7) . . ?
C140 C141 C184 122.9(7) . . ?
C142 C141 C184 117.0(7) . . ?
C143 C142 C141 119.2(8) . . ?
C143 C142 H14C 120.4 . . ?
C141 C142 H14C 120.4 . . ?
C142 C143 C144 120.7(7) . . ?
C142 C143 C182 121.0(7) . . ?
C144 C143 C182 118.2(7) . . ?
C143 C144 C139 119.3(8) . . ?
C143 C144 H14D 120.3 . . ?
C139 C144 H14D 120.3 . . ?
N1 C145 S1 117.0(4) . . ?
N1 C145 S2 118.3(5) . . ?
S1 C145 S2 124.7(4) . . ?
N1 C146 C1 112.5(4) . . ?
N1 C146 H14E 109.1 . . ?
C1 C146 H14E 109.1 . . ?
N1 C146 H14F 109.1 . . ?
C1 C146 H14F 109.1 . . ?
H14E C146 H14F 107.8 . . ?
N1 C147 C111 109.1(5) . . ?
N1 C147 H14G 109.9 . . ?
C111 C147 H14G 109.9 . . ?
N1 C147 H14H 109.9 . . ?
C111 C147 H14H 109.9 . . ?
H14G C147 H14H 108.3 . . ?
O1 C148 C7 108.6(5) . . ?
O1 C148 H14I 110.0 . . ?
C7 C148 H14I 110.0 . . ?
O1 C148 H14J 110.0 . . ?
C7 C148 H14J 110.0 . . ?
H14I C148 H14J 108.3 . . ?
N2 C149 C113 113.8(6) . . ?
N2 C149 H14K 108.8 . . ?
C113 C149 H14K 108.8 . . ?
N2 C149 H14L 108.8 . . ?
C113 C149 H14L 108.8 . . ?
H14K C149 H14L 107.7 . . ?
N2 C150 S4 118.1(5) . . ?
N2 C150 S3 114.4(5) . . ?
S4 C150 S3 127.5(5) . . ?
N2 C151 C13 113.3(4) . . ?
N2 C151 H15B 108.9 . . ?
C13 C151 H15B 108.9 . . ?
N2 C151 H15C 108.9 . . ?
C13 C151 H15C 108.9 . . ?
H15B C151 H15C 107.7 . . ?
N3 C152 S12 119.7(5) . . ?
N3 C152 S11 114.6(5) . . ?
S12 C152 S11 125.7(4) . . ?
N3 C153 C19 115.1(5) . . ?
N3 C153 H15D 108.5 . . ?
C19 C153 H15D 108.5 . . ?
N3 C153 H15E 108.5 . . ?
C19 C153 H15E 108.5 . . ?
H15D C153 H15E 107.5 . . ?
N3 C154 C117 111.1(5) . . ?
N3 C154 H15F 109.4 . . ?
C117 C154 H15F 109.4 . . ?
N3 C154 H15G 109.4 . . ?
C117 C154 H15G 109.4 . . ?
H15F C154 H15G 108.0 . . ?
O2 C155 C25 110.7(5) . . ?
O2 C155 H15H 109.5 . . ?
C25 C155 H15H 109.5 . . ?
O2 C155 H15I 109.5 . . ?
C25 C155 H15I 109.5 . . ?
H15H C155 H15I 108.1 . . ?
N4 C156 C119 110.0(5) . . ?
N4 C156 H15J 109.7 . . ?
C119 C156 H15J 109.7 . . ?
N4 C156 H15K 109.7 . . ?
C119 C156 H15K 109.7 . . ?
H15J C156 H15K 108.2 . . ?
N4 C157 S6 120.7(5) . . ?
N4 C157 S5 115.0(5) . . ?
S6 C157 S5 124.3(4) . . ?
N4 C158 C31 111.7(5) . . ?
N4 C158 H15L 109.3 . . ?
C31 C158 H15L 109.3 . . ?
N4 C158 H15M 109.3 . . ?
C31 C158 H15M 109.3 . . ?
H15L C158 H15M 107.9 . . ?
N5 C159 S9 118.3(5) . . ?
N5 C159 S10 114.6(5) . . ?
S9 C159 S10 127.1(4) . . ?
N5 C160 C37 113.7(5) . . ?
N5 C160 H16B 108.8 . . ?
C37 C160 H16B 108.8 . . ?
N5 C160 H16C 108.8 . . ?
C37 C160 H16C 108.8 . . ?
H16B C160 H16C 107.7 . . ?
C123 C161 N5 112.2(5) . . ?
C123 C161 H16D 109.2 . . ?
N5 C161 H16D 109.2 . . ?
C123 C161 H16E 109.2 . . ?
N5 C161 H16E 109.2 . . ?
H16D C161 H16E 107.9 . . ?
O3 C162 C43 105.6(5) . . ?
O3 C162 H16F 110.6 . . ?
C43 C162 H16F 110.6 . . ?
O3 C162 H16G 110.6 . . ?
C43 C162 H16G 110.6 . . ?
H16F C162 H16G 108.7 . . ?
N6 C163 C125 112.1(6) . . ?
N6 C163 H16H 109.2 . . ?
C125 C163 H16H 109.2 . . ?
N6 C163 H16I 109.2 . . ?
C125 C163 H16I 109.2 . . ?
H16H C163 H16I 107.9 . . ?
N6 C164 S7 118.4(5) . . ?
N6 C164 S8 116.1(4) . . ?
S7 C164 S8 125.5(4) . . ?
C49 C165 N6 113.2(4) . . ?
C49 C165 H16J 108.9 . . ?
N6 C165 H16J 108.9 . . ?
C49 C165 H16K 108.9 . . ?
N6 C165 H16K 108.9 . . ?
H16J C165 H16K 107.7 . . ?
N7 C166 S24 117.2(4) . . ?
N7 C166 S23 117.2(5) . . ?
S24 C166 S23 125.6(4) . . ?
N7 C167 C55 113.0(4) . . ?
N7 C167 H16L 109.0 . . ?
C55 C167 H16L 109.0 . . ?
N7 C167 H16M 109.0 . . ?
C55 C167 H16M 109.0 . . ?
H16L C167 H16M 107.8 . . ?
C131 C168 N7 109.1(5) . . ?
C131 C168 H16N 109.9 . . ?
N7 C168 H16N 109.9 . . ?
C131 C168 H16O 109.9 . . ?
N7 C168 H16O 109.9 . . ?
H16N C168 H16O 108.3 . . ?
O4 C169 C61 104.2(5) . . ?
O4 C169 H16P 110.9 . . ?
C61 C169 H16P 110.9 . . ?
O4 C169 H16Q 110.9 . . ?
C61 C169 H16Q 110.9 . . ?
H16P C169 H16Q 108.9 . . ?
N8 C170 C129 111.4(5) . . ?
N8 C170 H17B 109.3 . . ?
C129 C170 H17B 109.3 . . ?
N8 C170 H17C 109.3 . . ?
C129 C170 H17C 109.3 . . ?
H17B C170 H17C 108.0 . . ?
N8 C171 S14 119.1(5) . . ?
N8 C171 S13 117.2(5) . . ?
S14 C171 S13 123.4(4) . . ?
N8 C172 C67 111.1(5) . . ?
N8 C172 H17D 109.4 . . ?
C67 C172 H17D 109.4 . . ?
N8 C172 H17E 109.4 . . ?
C67 C172 H17E 109.4 . . ?
H17D C172 H17E 108.0 . . ?
N9 C173 S22 118.1(5) . . ?
N9 C173 S21 114.7(5) . . ?
S22 C173 S21 127.1(5) . . ?
N9 C174 C73 111.1(4) . . ?
N9 C174 H17F 109.4 . . ?
C73 C174 H17F 109.4 . . ?
N9 C174 H17G 109.4 . . ?
C73 C174 H17G 109.4 . . ?
H17F C174 H17G 108.0 . . ?
N9 C175 C137 111.1(5) . . ?
N9 C175 H17H 109.4 . . ?
C137 C175 H17H 109.4 . . ?
N9 C175 H17I 109.4 . . ?
C137 C175 H17I 109.4 . . ?
H17H C175 H17I 108.0 . . ?
O5 C176 C79 113.5(6) . . ?
O5 C176 H17J 108.9 . . ?
C79 C176 H17J 108.9 . . ?
O5 C176 H17K 108.9 . . ?
C79 C176 H17K 108.9 . . ?
H17J C176 H17K 107.7 . . ?
N10 C177 C135 108.2(5) . . ?
N10 C177 H17L 110.1 . . ?
C135 C177 H17L 110.1 . . ?
N10 C177 H17M 110.1 . . ?
C135 C177 H17M 110.1 . . ?
H17L C177 H17M 108.4 . . ?
N10 C178 S15 120.6(5) . . ?
N10 C178 S16 114.9(5) . . ?
S15 C178 S16 124.4(4) . . ?
N10 C179 C85 112.8(5) . . ?
N10 C179 H17N 109.0 . . ?
C85 C179 H17N 109.0 . . ?
N10 C179 H17O 109.0 . . ?
C85 C179 H17O 109.0 . . ?
H17N C179 H17O 107.8 . . ?
N11 C180 S19 118.0(5) . . ?
N11 C180 S20 118.0(5) . . ?
S19 C180 S20 123.6(4) . . ?
N11 C181 C91 107.4(6) . . ?
N11 C181 H18B 110.2 . . ?
C91 C181 H18B 110.2 . . ?
N11 C181 H18C 110.2 . . ?
C91 C181 H18C 110.2 . . ?
H18B C181 H18C 108.5 . . ?
N11 C182 C143 107.9(6) . . ?
N11 C182 H18D 110.1 . . ?
C143 C182 H18D 110.1 . . ?
N11 C182 H18E 110.1 . . ?
C143 C182 H18E 110.1 . . ?
H18D C182 H18E 108.4 . . ?
O6 C183 C97 111.9(6) . . ?
O6 C183 H18F 109.2 . . ?
C97 C183 H18F 109.2 . . ?
O6 C183 H18G 109.2 . . ?
C97 C183 H18G 109.2 . . ?
H18F C183 H18G 107.9 . . ?
N12 C184 C141 112.6(6) . . ?
N12 C184 H18H 109.1 . . ?
C141 C184 H18H 109.1 . . ?
N12 C184 H18I 109.1 . . ?
C141 C184 H18I 109.1 . . ?
H18H C184 H18I 107.8 . . ?
N12 C185 S17 115.7(4) . . ?
N12 C185 S18 117.9(5) . . ?
S17 C185 S18 126.4(4) . . ?
C103 C186 N12 114.2(5) . . ?
C103 C186 H18J 108.7 . . ?
N12 C186 H18J 108.7 . . ?
C103 C186 H18K 108.7 . . ?
N12 C186 H18K 108.7 . . ?
H18J C186 H18K 107.6 . . ?
Cl3 C187 Cl1 114.3(5) . . ?
Cl3 C187 Cl2 108.9(4) . . ?
Cl1 C187 Cl2 108.6(4) . . ?
Cl3 C187 H18L 108.3 . . ?
Cl1 C187 H18L 108.3 . . ?
Cl2 C187 H18L 108.3 . . ?
Cl9 C188 Cl8 114.4(4) . . ?
Cl9 C188 Cl7 108.7(5) . . ?
Cl8 C188 Cl7 107.9(5) . . ?
Cl9 C188 H18M 108.6 . . ?
Cl8 C188 H18M 108.6 . . ?
Cl7 C188 H18M 108.6 . . ?
Cl5 C189 Cl4 109.2(4) . . ?
Cl5 C189 Cl6 108.7(4) . . ?
Cl4 C189 Cl6 112.4(5) . . ?
Cl5 C189 H18N 108.8 . . ?
Cl4 C189 H18N 108.8 . . ?
Cl6 C189 H18N 108.8 . . ?
C145 N1 C147 124.8(4) . . ?
C145 N1 C146 123.4(4) . . ?
C147 N1 C146 111.7(4) . . ?
C150 N2 C151 122.8(5) . . ?
C150 N2 C149 124.3(4) . . ?
C151 N2 C149 112.8(4) . . ?
C152 N3 C153 125.8(4) . . ?
C152 N3 C154 119.0(4) . . ?
C153 N3 C154 115.2(4) . . ?
C157 N4 C156 121.9(4) . . ?
C157 N4 C158 121.8(4) . . ?
C156 N4 C158 116.2(4) . . ?
C159 N5 C160 124.1(5) . . ?
C159 N5 C161 121.5(4) . . ?
C160 N5 C161 114.2(4) . . ?
C164 N6 C163 121.7(4) . . ?
C164 N6 C165 125.3(5) . . ?
C163 N6 C165 112.1(4) . . ?
C166 N7 C167 121.9(4) . . ?
C166 N7 C168 124.9(4) . . ?
C167 N7 C168 113.2(4) . . ?
C171 N8 C170 122.6(4) . . ?
C171 N8 C172 123.1(5) . . ?
C170 N8 C172 114.1(4) . . ?
C173 N9 C175 124.1(4) . . ?
C173 N9 C174 123.0(4) . . ?
C175 N9 C174 112.9(4) . . ?
C178 N10 C179 124.3(4) . . ?
C178 N10 C177 120.0(4) . . ?
C179 N10 C177 115.4(4) . . ?
C180 N11 C181 122.7(4) . . ?
C180 N11 C182 123.1(4) . . ?
C181 N11 C182 114.2(4) . . ?
C185 N12 C186 123.7(4) . . ?
C185 N12 C184 121.9(4) . . ?
C186 N12 C184 113.8(4) . . ?
C109 O1 C148 115.0(4) . . ?
C115 O2 C155 117.3(4) . . ?
C121 O3 C162 119.9(5) . . ?
C127 O4 C169 119.3(5) . . ?
C133 O5 C176 121.3(4) . . ?
C183 O6 C139 113.7(5) . . ?
H1WB O1W H1WC 109.5 . . ?
H13G O2W H13F 109.5 . . ?
H3WA O3W H3WB 109.8 . . ?
H4WA O4W H4WC 109.5 . . ?
H5WD O5W H5WB 109.5 . . ?
H6WA O6W H6WC 109.5 . . ?
H7E O7W H7F 109.8 . . ?
H8WB O8W H8WA 109.8 . . ?
H9WB O9W H9WC 109.5 . . ?
H10Y O10W H10P 109.5 . . ?
H11Y O11W H11X 109.6 . . ?
H12X O12W H12Z 96.0 . . ?
H13H O13W H13J 109.5 . . ?
H14M O14W H14N 109.5 . . ?
C145 S1 Au2 106.3(2) . . ?
C145 S2 Au1 111.4(3) . . ?
C150 S3 Au12 113.6(3) . . ?
C150 S4 Au11 109.7(3) . . ?
C157 S5 Au10 109.4(2) . . ?
C157 S6 Au9 107.9(3) . . ?
C164 S7 Au8 105.1(3) . . ?
C164 S8 Au7 112.7(2) . . ?
C159 S9 Au6 112.5(2) . . ?
C159 S10 Au5 112.9(2) . . ?
C152 S11 Au4 107.4(2) . . ?
C152 S12 Au3 109.8(2) . . ?
C171 S13 Au1 112.9(2) . . ?
C171 S14 Au12 107.4(2) . . ?
C178 S15 Au11 108.5(2) . . ?
C178 S16 Au10 107.1(2) . . ?
C185 S17 Au9 113.0(2) . . ?
C185 S18 Au8 115.8(3) . . ?
C180 S19 Au7 109.7(3) . . ?
C180 S20 Au6 106.4(2) . . ?
C173 S21 Au5 106.6(3) . . ?
C173 S22 Au4 107.9(2) . . ?
C166 S23 Au3 115.7(2) . . ?
C166 S24 Au2 112.3(2) . . ?

loop_
_geom_bond_atom_site_label_1
_geom_bond_atom_site_label_2
_geom_bond_distance
_geom_bond_site_symmetry_2
_geom_bond_publ_flag
Au1 S2 2.305(2) . ?
Au1 S13 2.314(2) . ?
Au1 Au2 2.9809(4) . ?
Au1 Au12 3.1029(5) . ?
Au2 S24 2.2877(17) . ?
Au2 S1 2.2950(17) . ?
Au2 Au3 2.9023(5) . ?
Au3 S23 2.2959(18) . ?
Au3 S12 2.3029(19) . ?
Au3 Au4 2.9481(4) . ?
Au4 S22 2.2857(19) . ?
Au4 S11 2.2950(19) . ?
Au4 Au5 2.9303(4) . ?
Au5 S10 2.2921(18) . ?
Au5 S21 2.2977(17) . ?
Au5 Au6 2.9036(4) . ?
Au6 S9 2.2935(19) . ?
Au6 S20 2.306(2) . ?
Au6 Au7 2.9655(4) . ?
Au7 S8 2.2949(19) . ?
Au7 S19 2.3004(19) . ?
Au7 Au8 3.1428(4) . ?
Au8 S18 2.2830(19) . ?
Au8 S7 2.3130(18) . ?
Au8 Au9 2.9532(5) . ?
Au9 S17 2.280(2) . ?
Au9 S6 2.291(2) . ?
Au9 Au10 2.9861(4) . ?
Au10 S5 2.279(2) . ?
Au10 S16 2.2864(18) . ?
Au10 Au11 2.9173(4) . ?
Au11 S4 2.2827(19) . ?
Au11 S15 2.2995(18) . ?
Au11 Au12 2.9108(4) . ?
Au12 S3 2.2742(18) . ?
Au12 S14 2.3034(18) . ?
C1 C6 1.382(10) . ?
C1 C2 1.394(10) . ?
C1 C146 1.509(7) . ?
C2 C3 1.392(9) . ?
C2 H2A 0.9300 . ?
C3 C4 1.400(10) . ?
C3 H3A 0.9300 . ?
C4 C5 1.371(9) . ?
C4 H4A 0.9300 . ?
C5 C6 1.392(9) . ?
C5 H5A 0.9300 . ?
C6 H6A 0.9300 . ?
C7 C12 1.390(10) . ?
C7 C8 1.399(11) . ?
C7 C148 1.540(8) . ?
C8 C9 1.373(10) . ?
C8 H8A 0.9300 . ?
C9 C10 1.382(9) . ?
C9 H9A 0.9300 . ?
C10 C11 1.394(10) . ?
C10 H10A 0.9300 . ?
C11 C12 1.380(10) . ?
C11 H11A 0.9300 . ?
C12 H12A 0.9300 . ?
C13 C18 1.374(10) . ?
C13 C14 1.399(11) . ?
C13 C151 1.523(8) . ?
C14 C15 1.410(11) . ?
C14 H14A 0.9300 . ?
C15 C16 1.395(10) . ?
C15 H15A 0.9300 . ?
C16 C17 1.391(10) . ?
C16 H16A 0.9300 . ?
C17 C18 1.373(11) . ?
C17 H17A 0.9300 . ?
C18 H18A 0.9300 . ?
C19 C20 1.377(10) . ?
C19 C24 1.394(10) . ?
C19 C153 1.532(7) . ?
C20 C21 1.374(11) . ?
C20 H20A 0.9300 . ?
C21 C22 1.379(11) . ?
C21 H21A 0.9300 . ?
C22 C23 1.400(10) . ?
C22 H22A 0.9300 . ?
C23 C24 1.397(10) . ?
C23 H23A 0.9300 . ?
C24 H24A 0.9300 . ?
C25 C30 1.369(11) . ?
C25 C26 1.403(10) . ?
C25 C155 1.560(8) . ?
C26 C27 1.395(11) . ?
C26 H26A 0.9300 . ?
C27 C28 1.379(11) . ?
C27 H27A 0.9300 . ?
C28 C29 1.389(10) . ?
C28 H28A 0.9300 . ?
C29 C30 1.388(10) . ?
C29 H29A 0.9300 . ?
C30 H30A 0.9300 . ?
C31 C36 1.393(11) . ?
C31 C32 1.413(10) . ?
C31 C158 1.514(9) . ?
C32 C33 1.362(10) . ?
C32 H32A 0.9300 . ?
C33 C34 1.371(12) . ?
C33 H33A 0.9300 . ?
C34 C35 1.399(11) . ?
C34 H34A 0.9300 . ?
C35 C36 1.370(11) . ?
C35 H35A 0.9300 . ?
C36 H36A 0.9300 . ?
C37 C42 1.375(10) . ?
C37 C38 1.393(10) . ?
C37 C160 1.515(7) . ?
C38 C39 1.381(10) . ?
C38 H38A 0.9300 . ?
C39 C40 1.391(10) . ?
C39 H39A 0.9300 . ?
C40 C41 1.404(10) . ?
C40 H40A 0.9300 . ?
C41 C42 1.406(11) . ?
C41 H41A 0.9300 . ?
C42 H42A 0.9300 . ?
C43 C48 1.370(10) . ?
C43 C44 1.398(10) . ?
C43 C162 1.497(8) . ?
C44 C45 1.395(10) . ?
C44 H44A 0.9300 . ?
C45 C46 1.398(10) . ?
C45 H45A 0.9300 . ?
C46 C47 1.381(10) . ?
C46 H46A 0.9300 . ?
C47 C48 1.389(10) . ?
C47 H47A 0.9300 . ?
C48 H48A 0.9300 . ?
C49 C54 1.383(10) . ?
C49 C50 1.384(10) . ?
C49 C165 1.503(7) . ?
C50 C51 1.391(11) . ?
C50 H50A 0.9300 . ?
C51 C52 1.398(11) . ?
C51 H51A 0.9300 . ?
C52 C53 1.395(11) . ?
C52 H52A 0.9300 . ?
C53 C54 1.395(11) . ?
C53 H53A 0.9300 . ?
C54 H54A 0.9300 . ?
C55 C56 1.375(10) . ?
C55 C60 1.394(11) . ?
C55 C167 1.535(7) . ?
C56 C57 1.391(9) . ?
C56 H56A 0.9300 . ?
C57 C58 1.409(10) . ?
C57 H57A 0.9300 . ?
C58 C59 1.375(10) . ?
C58 H58A 0.9300 . ?
C59 C60 1.393(9) . ?
C59 H59A 0.9300 . ?
C60 H60A 0.9300 . ?
C61 C62 1.390(10) . ?
C61 C66 1.391(10) . ?
C61 C169 1.545(9) . ?
C62 C63 1.384(11) . ?
C62 H62A 0.9300 . ?
C63 C64 1.407(10) . ?
C63 H63A 0.9300 . ?
C64 C65 1.380(10) . ?
C64 H64A 0.9300 . ?
C65 C66 1.379(10) . ?
C65 H65A 0.9300 . ?
C66 H66A 0.9300 . ?
C67 C72 1.387(11) . ?
C67 C68 1.397(10) . ?
C67 C172 1.519(9) . ?
C68 C69 1.393(11) . ?
C68 H68A 0.9300 . ?
C69 C70 1.400(10) . ?
C69 H69A 0.9300 . ?
C70 C71 1.374(10) . ?
C70 H70A 0.9300 . ?
C71 C72 1.393(11) . ?
C71 H71A 0.9300 . ?
C72 H72A 0.9300 . ?
C73 C78 1.388(10) . ?
C73 C74 1.397(11) . ?
C73 C174 1.548(8) . ?
C74 C75 1.368(11) . ?
C74 H74A 0.9300 . ?
C75 C76 1.416(11) . ?
C75 H75A 0.9300 . ?
C76 C77 1.385(10) . ?
C76 H76A 0.9300 . ?
C77 C78 1.397(11) . ?
C77 H77A 0.9300 . ?
C78 H78A 0.9300 . ?
C79 C80 1.387(11) . ?
C79 C84 1.395(11) . ?
C79 C176 1.486(8) . ?
C80 C81 1.390(10) . ?
C80 H80A 0.9300 . ?
C81 C82 1.385(10) . ?
C81 H81A 0.9300 . ?
C82 C83 1.373(11) . ?
C82 H82A 0.9300 . ?
C83 C84 1.404(9) . ?
C83 H83A 0.9300 . ?
C84 H84A 0.9300 . ?
C85 C86 1.390(10) . ?
C85 C90 1.391(10) . ?
C85 C179 1.531(7) . ?
C86 C87 1.392(10) . ?
C86 H86A 0.9300 . ?
C87 C88 1.393(11) . ?
C87 H87A 0.9300 . ?
C88 C89 1.381(12) . ?
C88 H88A 0.9300 . ?
C89 C90 1.393(10) . ?
C89 H89A 0.9300 . ?
C90 H90A 0.9300 . ?
C91 C96 1.382(10) . ?
C91 C92 1.388(10) . ?
C91 C181 1.543(10) . ?
C92 C93 1.395(10) . ?
C92 H92A 0.9300 . ?
C93 C94 1.371(10) . ?
C93 H93A 0.9300 . ?
C94 C95 1.398(11) . ?
C94 H94A 0.9300 . ?
C95 C96 1.380(11) . ?
C95 H95A 0.9300 . ?
C96 H96A 0.9300 . ?
C97 C102 1.376(10) . ?
C97 C98 1.401(11) . ?
C97 C183 1.503(11) . ?
C98 C99 1.383(10) . ?
C98 H98A 0.9300 . ?
C99 C100 1.391(10) . ?
C99 H99A 0.9300 . ?
C100 C101 1.404(10) . ?
C100 H10B 0.9300 . ?
C101 C102 1.384(10) . ?
C101 H10C 0.9300 . ?
C102 H10D 0.9300 . ?
C103 C108 1.378(10) . ?
C103 C104 1.399(10) . ?
C103 C186 1.481(10) . ?
C104 C105 1.417(11) . ?
C104 H10E 0.9300 . ?
C105 C106 1.379(10) . ?
C105 H10F 0.9300 . ?
C106 C107 1.399(11) . ?
C106 H10G 0.9300 . ?
C107 C108 1.399(11) . ?
C107 H10H 0.9300 . ?
C108 H10I 0.9300 . ?
C109 O1 1.338(8) . ?
C109 C114 1.389(10) . ?
C109 C110 1.393(9) . ?
C110 C111 1.388(9) . ?
C110 H11B 0.9300 . ?
C111 C112 1.375(10) . ?
C111 C147 1.519(9) . ?
C112 C113 1.397(9) . ?
C112 H11C 0.9300 . ?
C113 C114 1.375(9) . ?
C113 C149 1.542(10) . ?
C114 H11D 0.9300 . ?
C115 O2 1.367(8) . ?
C115 C116 1.390(10) . ?
C115 C120 1.409(11) . ?
C116 C117 1.374(10) . ?
C116 H11E 0.9300 . ?
C117 C118 1.399(10) . ?
C117 C154 1.547(9) . ?
C118 C119 1.390(9) . ?
C118 H11F 0.9300 . ?
C119 C120 1.382(10) . ?
C119 C156 1.527(10) . ?
C120 H12B 0.9300 . ?
C121 O3 1.365(7) . ?
C121 C126 1.373(10) . ?
C121 C122 1.398(10) . ?
C122 C123 1.383(10) . ?
C122 H12C 0.9300 . ?
C123 C124 1.384(10) . ?
C123 C161 1.507(10) . ?
C124 C125 1.402(11) . ?
C124 H12D 0.9300 . ?
C125 C126 1.388(11) . ?
C125 C163 1.544(10) . ?
C126 H12E 0.9300 . ?
C127 C132 1.372(10) . ?
C127 C128 1.381(11) . ?
C127 O4 1.398(8) . ?
C128 C129 1.414(11) . ?
C128 H12F 0.9300 . ?
C129 C130 1.396(11) . ?
C129 C170 1.509(10) . ?
C130 C131 1.375(11) . ?
C130 H13A 0.9300 . ?
C131 C132 1.401(10) . ?
C131 C168 1.508(9) . ?
C132 H13B 0.9300 . ?
C133 O5 1.343(7) . ?
C133 C134 1.356(11) . ?
C133 C138 1.402(10) . ?
C134 C135 1.394(10) . ?
C134 H13C 0.9300 . ?
C135 C136 1.381(10) . ?
C135 C177 1.548(10) . ?
C136 C137 1.413(10) . ?
C136 H13D 0.9300 . ?
C137 C138 1.371(10) . ?
C137 C175 1.504(11) . ?
C138 H13E 0.9300 . ?
C139 O6 1.365(8) . ?
C139 C140 1.369(11) . ?
C139 C144 1.408(10) . ?
C140 C141 1.380(10) . ?
C140 H14B 0.9300 . ?
C141 C142 1.409(10) . ?
C141 C184 1.525(10) . ?
C142 C143 1.382(11) . ?
C142 H14C 0.9300 . ?
C143 C144 1.392(10) . ?
C143 C182 1.540(10) . ?
C144 H14D 0.9300 . ?
C145 N1 1.372(7) . ?
C145 S1 1.716(8) . ?
C145 S2 1.727(7) . ?
C146 N1 1.500(7) . ?
C146 H14E 0.9700 . ?
C146 H14F 0.9700 . ?
C147 N1 1.466(7) . ?
C147 H14G 0.9700 . ?
C147 H14H 0.9700 . ?
C148 O1 1.398(7) . ?
C148 H14I 0.9700 . ?
C148 H14J 0.9700 . ?
C149 N2 1.505(8) . ?
C149 H14K 0.9700 . ?
C149 H14L 0.9700 . ?
C150 N2 1.377(7) . ?
C150 S4 1.706(8) . ?
C150 S3 1.706(8) . ?
C151 N2 1.472(7) . ?
C151 H15B 0.9700 . ?
C151 H15C 0.9700 . ?
C152 N3 1.346(7) . ?
C152 S12 1.705(7) . ?
C152 S11 1.747(7) . ?
C153 N3 1.458(7) . ?
C153 H15D 0.9700 . ?
C153 H15E 0.9700 . ?
C154 N3 1.488(7) . ?
C154 H15F 0.9700 . ?
C154 H15G 0.9700 . ?
C155 O2 1.411(7) . ?
C155 H15H 0.9700 . ?
C155 H15I 0.9700 . ?
C156 N4 1.480(7) . ?
C156 H15J 0.9700 . ?
C156 H15K 0.9700 . ?
C157 N4 1.344(7) . ?
C157 S6 1.700(7) . ?
C157 S5 1.762(7) . ?
C158 N4 1.510(7) . ?
C158 H15L 0.9700 . ?
C158 H15M 0.9700 . ?
C159 N5 1.339(7) . ?
C159 S9 1.683(8) . ?
C159 S10 1.743(8) . ?
C160 N5 1.478(7) . ?
C160 H16B 0.9700 . ?
C160 H16C 0.9700 . ?
C161 N5 1.544(7) . ?
C161 H16D 0.9700 . ?
C161 H16E 0.9700 . ?
C162 O3 1.445(7) . ?
C162 H16F 0.9700 . ?
C162 H16G 0.9700 . ?
C163 N6 1.461(7) . ?
C163 H16H 0.9700 . ?
C163 H16I 0.9700 . ?
C164 N6 1.375(7) . ?
C164 S7 1.695(6) . ?
C164 S8 1.724(7) . ?
C165 N6 1.504(6) . ?
C165 H16J 0.9700 . ?
C165 H16K 0.9700 . ?
C166 N7 1.324(7) . ?
C166 S24 1.703(8) . ?
C166 S23 1.736(7) . ?
C167 N7 1.507(7) . ?
C167 H16L 0.9700 . ?
C167 H16M 0.9700 . ?
C168 N7 1.516(6) . ?
C168 H16N 0.9700 . ?
C168 H16O 0.9700 . ?
C169 O4 1.468(7) . ?
C169 H16P 0.9700 . ?
C169 H16Q 0.9700 . ?
C170 N8 1.471(8) . ?
C170 H17B 0.9700 . ?
C170 H17C 0.9700 . ?
C171 N8 1.345(7) . ?
C171 S14 1.709(7) . ?
C171 S13 1.765(7) . ?
C172 N8 1.509(7) . ?
C172 H17D 0.9700 . ?
C172 H17E 0.9700 . ?
C173 N9 1.396(8) . ?
C173 S22 1.689(8) . ?
C173 S21 1.725(7) . ?
C174 N9 1.499(7) . ?
C174 H17F 0.9700 . ?
C174 H17G 0.9700 . ?
C175 N9 1.473(8) . ?
C175 H17H 0.9700 . ?
C175 H17I 0.9700 . ?
C176 O5 1.434(8) . ?
C176 H17J 0.9700 . ?
C176 H17K 0.9700 . ?
C177 N10 1.538(7) . ?
C177 H17L 0.9700 . ?
C177 H17M 0.9700 . ?
C178 N10 1.349(6) . ?
C178 S15 1.708(7) . ?
C178 S16 1.740(8) . ?
C179 N10 1.440(7) . ?
C179 H17N 0.9700 . ?
C179 H17O 0.9700 . ?
C180 N11 1.373(7) . ?
C180 S19 1.718(7) . ?
C180 S20 1.732(8) . ?
C181 N11 1.478(7) . ?
C181 H18B 0.9700 . ?
C181 H18C 0.9700 . ?
C182 N11 1.508(7) . ?
C182 H18D 0.9700 . ?
C182 H18E 0.9700 . ?
C183 O6 1.364(8) . ?
C183 H18F 0.9700 . ?
C183 H18G 0.9700 . ?
C184 N12 1.494(9) . ?
C184 H18H 0.9700 . ?
C184 H18I 0.9700 . ?
C185 N12 1.344(7) . ?
C185 S17 1.700(8) . ?
C185 S18 1.716(7) . ?
C186 N12 1.481(7) . ?
C186 H18J 0.9700 . ?
C186 H18K 0.9700 . ?
C187 Cl3 1.696(7) . ?
C187 Cl1 1.698(8) . ?
C187 Cl2 1.732(8) . ?
C187 H18L 0.9800 . ?
C188 Cl9 1.694(7) . ?
C188 Cl8 1.710(8) . ?
C188 Cl7 1.742(9) . ?
C188 H18M 0.9800 . ?
C189 Cl5 1.707(8) . ?
C189 Cl4 1.716(7) . ?
C189 Cl6 1.725(8) . ?
C189 H18N 0.9800 . ?
O1W H1WB 0.8501 . ?
O1W H1WC 0.8501 . ?
O2W H13G 0.8499 . ?
O2W H13F 0.8499 . ?
O3W H3WA 0.8501 . ?
O3W H3WB 0.8500 . ?
O4W H4WA 0.8500 . ?
O4W H4WC 0.8500 . ?
O5W H5WD 0.8500 . ?
O5W H5WB 0.8500 . ?
O6W H6WA 0.8501 . ?
O6W H6WC 0.8499 . ?
O7W H7E 0.8500 . ?
O7W H7F 0.8500 . ?
O8W H8WB 0.8500 . ?
O8W H8WA 0.8500 . ?
O9W H9WB 0.8500 . ?
O9W H9WC 0.8500 . ?
O10W H10Y 0.8501 . ?
O10W H10P 0.8501 . ?
O11W H11Y 0.8500 . ?
O11W H11X 0.9700 . ?
O12W H12X 0.8499 . ?
O12W H12Z 0.8501 . ?
O13W H13H 0.8499 . ?
O13W H13J 0.8501 . ?
O14W H14M 0.8502 . ?
O14W H14N 0.8500 . ?
